data_7105553
loop_
_publ_author_name
'Ohta, Natsuki'
'Fuyuhiro, Akira'
'Yamanari, Kazuaki'

_publ_section_title
;
 Crystal structure and chiral recognition of supramolecular complex
 composed of tris(1,2-diaminoethane)cobalt(iii) carbonate and
 \a-cyclodextrin, [Co(en)3]2(CO3)3&#x00B7;2(\a-CDX)
;
_journal_issue 20
_journal_name_full 'Chemical Communications'
_journal_page_first 3535
_journal_paper_doi 10.1039/b923824g
_journal_volume 46
_journal_year 2010
_chemical_formula_moiety 'C43.50 H105 Co N6 O45 '
_chemical_formula_sum 'C43.5 H105 Co N6 O45'
_chemical_formula_weight 1491.25
_space_group_IT_number 1
_symmetry_cell_setting triclinic
_symmetry_Int_Tables_number 1
_symmetry_space_group_name_Hall 'P 1'
_symmetry_space_group_name_H-M 'P 1'
_cell_angle_alpha 83.2080(8)
_cell_angle_beta 65.3909(8)
_cell_angle_gamma 66.6668(8)
_cell_formula_units_Z 2
_cell_length_a 13.9205(3)
_cell_length_b 17.8065(5)
_cell_length_c 17.6812(4)
_cell_measurement_reflns_used 34160
_cell_measurement_temperature 200
_cell_measurement_theta_max 27.5
_cell_measurement_theta_min 3.0
_cell_volume 3653.05(16)
_computing_cell_refinement PROCESS-AUTO
_computing_data_collection PROCESS-AUTO
_computing_data_reduction CrystalStructure
_computing_publication_material 'CrystalStructure 3.8'
_computing_structure_refinement SHELXL
_computing_structure_solution SHELXS97
_diffrn_detector_area_resol_mean 10.00
_diffrn_measured_fraction_theta_full 0.995
_diffrn_measured_fraction_theta_max 0.995
_diffrn_measurement_device_type 'Rigaku RAXIS-RAPID'
_diffrn_measurement_method 06w
_diffrn_radiation_type 'Mo K06a'
_diffrn_radiation_wavelength 0.71075
_diffrn_reflns_av_R_equivalents 0.014
_diffrn_reflns_limit_h_max 18
_diffrn_reflns_limit_h_min -15
_diffrn_reflns_limit_k_max 23
_diffrn_reflns_limit_k_min -23
_diffrn_reflns_limit_l_max 22
_diffrn_reflns_limit_l_min -21
_diffrn_reflns_number 36196
_diffrn_reflns_theta_full 27.49
_diffrn_reflns_theta_max 27.49
_exptl_absorpt_coefficient_mu 0.337
_exptl_absorpt_correction_type none
_exptl_crystal_colour yellow
_exptl_crystal_density_diffrn 1.356
_exptl_crystal_density_method 'not measured'
_exptl_crystal_description block
_exptl_crystal_F_000 1590.00
_exptl_crystal_size_max 0.35
_exptl_crystal_size_mid 0.30
_exptl_crystal_size_min 0.25
_refine_diff_density_max 3.02
_refine_diff_density_min -0.99
_refine_ls_abs_structure_Flack 0.051(16)
_refine_ls_extinction_method none
_refine_ls_goodness_of_fit_ref 1.652
_refine_ls_number_parameters 788
_refine_ls_number_reflns 27246
_refine_ls_R_factor_gt 0.1224
_refine_ls_shift/su_max 0.0010
_refine_ls_structure_factor_coef Fsqd
_refine_ls_weighting_details 'w = 1/[06s^2^(Fo^2^)+(0.2000P)^2^+0.0000P] where P=(Fo^2^+2Fc^2^)/3'
_refine_ls_weighting_scheme calc
_refine_ls_wR_factor_ref 0.3566
_reflns_number_gt 25077
_reflns_number_total 27246
_reflns_threshold_expression F^2^>2.006s(F^2^)
_cod_data_source_file b923824g.txt
_cod_data_source_block '_crystal_3_(C43.5H105N6O45Co1)'
_cod_original_cell_volume 3653.05(15)
_cod_original_formula_sum 'C43.50 H105 Co N6 O45 '
_cod_database_code 7105553

loop_
_symmetry_equiv_pos_site_id
_symmetry_equiv_pos_as_xyz
1 +X,+Y,+Z

loop_
_atom_site_label
_atom_site_type_symbol
_atom_site_fract_x
_atom_site_fract_y
_atom_site_fract_z
_atom_site_U_iso_or_equiv
_atom_site_adp_type
_atom_site_occupancy
_atom_site_symmetry_multiplicity
_atom_site_calc_flag
_atom_site_refinement_flags
_atom_site_disorder_assembly
_atom_site_disorder_group
Co(1) Co 1.34608(9) -0.06289(6) 0.08860(6) 0.0395(2) Uani 1.00 1 d . . .
Co(2) Co 0.91704(5) 0.23037(4) -0.16565(4) 0.01940(16) Uani 1.00 1 d . . .
O(11A) O 1.0484(3) 0.2787(2) 0.2809(2) 0.0274(8) Uiso 1.00 1 d . . .
O(11B) O 1.2347(4) 0.1337(3) 0.2272(3) 0.0392(10) Uiso 1.00 1 d . . .
O(11C) O 1.1250(5) 0.0318(3) 0.3356(3) 0.0418(11) Uiso 1.00 1 d . . .
O(11E) O 1.0360(4) 0.2665(2) 0.4164(3) 0.0318(9) Uiso 1.00 1 d . . .
O(11F) O 0.9211(4) 0.2300(3) 0.5879(3) 0.0374(10) Uiso 1.00 1 d . . .
O(12A) O 0.8868(3) 0.1297(2) 0.4413(2) 0.0277(8) Uiso 1.00 1 d . . .
O(12B) O 0.9517(5) -0.0369(3) 0.4070(4) 0.0494(13) Uiso 1.00 1 d . . .
O(12C) O 0.7329(5) -0.0129(4) 0.4013(4) 0.0513(13) Uiso 1.00 1 d . . .
O(12E) O 0.7436(4) 0.1253(2) 0.5702(3) 0.0329(9) Uiso 1.00 1 d . . .
O(12F) O 0.5403(9) 0.1471(6) 0.6807(6) 0.081(2) Uiso 1.00 1 d . . .
O(13A) O 0.5726(3) 0.1490(2) 0.4513(2) 0.0263(8) Uiso 1.00 1 d . . .
O(13B) O 0.5453(4) 0.0438(3) 0.3593(3) 0.0389(10) Uiso 1.00 1 d . . .
O(13C) O 0.4493(5) 0.1666(3) 0.2650(4) 0.0464(12) Uiso 1.00 1 d . . .
O(13E) O 0.3743(3) 0.2213(2) 0.5097(2) 0.0260(8) Uiso 1.00 1 d . . .
O(13F) O 0.1792(6) 0.3500(4) 0.5374(4) 0.0533(14) Uiso 1.00 1 d . . .
O(14A) O 0.4038(3) 0.3297(2) 0.3170(2) 0.0234(7) Uiso 1.00 1 d . . .
O(14B) O 0.3620(4) 0.3073(2) 0.1849(3) 0.0306(9) Uiso 1.00 1 d . . .
O(14C) O 0.4838(3) 0.4118(2) 0.0714(2) 0.0280(8) Uiso 1.00 1 d . . .
O(14E) O 0.3034(3) 0.4687(2) 0.3254(2) 0.0277(8) Uiso 1.00 1 d . . .
O(14F) O 0.3052(7) 0.6292(4) 0.3066(5) 0.0635(17) Uiso 1.00 1 d . . .
O(15A) O 0.5617(3) 0.4805(2) 0.1562(2) 0.0233(7) Uiso 1.00 1 d . . .
O(15B) O 0.6690(3) 0.4603(2) -0.0156(2) 0.0246(8) Uiso 1.00 1 d . . .
O(15C) O 0.8928(3) 0.4274(2) -0.0219(2) 0.0292(8) Uiso 1.00 1 d . . .
O(15E) O 0.6012(3) 0.5958(2) 0.1569(2) 0.0236(7) Uiso 1.00 1 d . . .
O(15F) O 0.7336(4) 0.6677(3) 0.1858(3) 0.0412(11) Uiso 1.00 1 d . . .
O(16A) O 0.8860(3) 0.4495(2) 0.1373(2) 0.0252(8) Uiso 1.00 1 d . . .
O(16B) O 1.0879(4) 0.3747(2) 0.0103(3) 0.0331(9) Uiso 1.00 1 d . . .
O(16C) O 1.1881(3) 0.2470(2) 0.1094(2) 0.0291(8) Uiso 1.00 1 d . . .
O(16E) O 0.9727(4) 0.4859(2) 0.2072(3) 0.0310(9) Uiso 1.00 1 d . . .
O(16F) O 1.0413(4) 0.4641(3) 0.3430(3) 0.0382(10) Uiso 1.00 1 d . . .
O(21A) O 0.4865(3) 0.6081(2) 0.8607(2) 0.0237(7) Uiso 1.00 1 d . . .
O(21B) O 0.4814(4) 0.7061(3) 0.9767(3) 0.0364(10) Uiso 1.00 1 d . . .
O(21C) O 0.5268(4) 0.8275(3) 0.8617(3) 0.0357(10) Uiso 1.00 1 d . . .
O(21E) O 0.6815(3) 0.5814(2) 0.7818(2) 0.0246(8) Uiso 1.00 1 d . . .
O(21F) O 0.7701(4) 0.5328(3) 0.6088(3) 0.0387(10) Uiso 1.00 1 d . . .
O(22A) O 0.5921(3) 0.7823(2) 0.6934(2) 0.0222(7) Uiso 1.00 1 d . . .
O(22B) O 0.5330(4) 0.9426(3) 0.7405(3) 0.0371(10) Uiso 1.00 1 d . . .
O(22C) O 0.4054(4) 1.0108(3) 0.6294(3) 0.0391(10) Uiso 1.00 1 d . . .
O(22E) O 0.7032(4) 0.8016(2) 0.5579(3) 0.0305(9) Uiso 1.00 1 d . . .
O(22F) O 0.7605(7) 0.6980(5) 0.4223(5) 0.0656(18) Uiso 1.00 1 d . . .
O(23A) O 0.4300(3) 0.8832(2) 0.5362(2) 0.0229(7) Uiso 1.00 1 d . . .
O(23B) O 0.2854(3) 1.0412(2) 0.5298(2) 0.0257(8) Uiso 1.00 1 d . . .
O(23C) O 0.0930(3) 0.9992(2) 0.5579(2) 0.0291(8) Uiso 1.00 1 d . . .
O(23E) O 0.4220(3) 0.8382(2) 0.4224(2) 0.0262(8) Uiso 1.00 1 d . . .
O(23F) O 0.3655(7) 0.7421(4) 0.3482(5) 0.0629(17) Uiso 1.00 1 d . . .
O(24A) O 0.1471(3) 0.8262(2) 0.5600(2) 0.0262(8) Uiso 1.00 1 d . . .
O(24B) O -0.0775(5) 0.9326(3) 0.6375(3) 0.0417(11) Uiso 1.00 1 d . . .
O(24C) O -0.1491(5) 0.8177(4) 0.7590(4) 0.0502(13) Uiso 1.00 1 d . . .
O(24E) O 0.0857(4) 0.7396(3) 0.5179(3) 0.0382(10) Uiso 1.00 1 d . . .
O(24F) O 0.0349(6) 0.6040(4) 0.5280(4) 0.0598(16) Uiso 1.00 1 d . . .
O(25A) O 0.0343(4) 0.6603(2) 0.7260(3) 0.0332(9) Uiso 1.00 1 d . . .
O(25B) O -0.1596(5) 0.6852(3) 0.8738(3) 0.0433(11) Uiso 1.00 1 d . . .
O(25C) O -0.0306(4) 0.6233(3) 0.9769(3) 0.0400(11) Uiso 1.00 1 d . . .
O(25E) O 0.0920(4) 0.5203(3) 0.7402(3) 0.0368(10) Uiso 1.00 1 d . . .
O(25F) O 0.2305(6) 0.3696(4) 0.7708(4) 0.0545(14) Uiso 1.00 1 d . . .
O(26A) O 0.2105(3) 0.5481(2) 0.8802(2) 0.0289(8) Uiso 1.00 1 d . . .
O(26B) O 0.1348(6) 0.5824(4) 1.0500(4) 0.0539(14) Uiso 1.00 1 d . . .
O(26C) O 0.3148(4) 0.6407(3) 1.0249(3) 0.0414(11) Uiso 1.00 1 d . . .
O(26E) O 0.3804(3) 0.4454(2) 0.8771(2) 0.0236(7) Uiso 1.00 1 d . . .
O(26F) O 0.6145(4) 0.3880(2) 0.8457(3) 0.0326(9) Uiso 1.00 1 d . . .
O(31) O 1.2465(5) 0.0691(3) -0.2158(4) 0.0494(13) Uiso 1.00 1 d . . .
O(32) O 1.2066(5) 0.1719(3) -0.1378(3) 0.0423(11) Uiso 1.00 1 d . . .
O(33) O 1.3854(5) 0.0915(4) -0.2042(4) 0.0504(13) Uiso 1.00 1 d . . .
O(34) O 0.5411(4) 0.2881(3) -0.0251(3) 0.0345(9) Uiso 1.00 1 d . . .
O(35) O 0.4723(5) 0.2364(3) -0.0894(3) 0.0460(12) Uiso 1.00 1 d . . .
O(36) O 0.3679(5) 0.2905(3) 0.0400(4) 0.0465(12) Uiso 1.00 1 d . . .
O(37) O 0.9887(10) -0.0051(7) 0.2441(7) 0.091(2) Uiso 1.00 1 d . . .
O(38) O 1.0411(11) -0.0797(7) 0.1259(8) 0.100(3) Uiso 1.00 1 d . . .
O(39) O 0.8915(9) -0.0851(6) 0.2480(7) 0.089(2) Uiso 1.00 1 d . . .
O(101) O 0.0051(4) 0.4696(2) 0.5069(3) 0.0316(9) Uiso 1.00 1 d . . .
O(102) O 1.2773(4) 0.2803(3) -0.1089(3) 0.0366(10) Uiso 1.00 1 d . . .
O(103) O 1.1353(4) 0.2000(3) 0.5645(3) 0.0385(10) Uiso 1.00 1 d . . .
O(104) O -0.3033(6) 1.0112(4) 0.7245(4) 0.0573(15) Uiso 1.00 1 d . . .
O(105) O -0.3116(7) 0.7211(5) 1.0382(5) 0.0668(18) Uiso 1.00 1 d . . .
O(106) O 0.5251(7) 0.7978(5) 0.2328(5) 0.0676(19) Uiso 1.00 1 d . . .
O(107) O 0.6727(9) 0.2039(6) -0.2211(7) 0.089(2) Uiso 1.00 1 d . . .
O(108) O 1.4472(7) 0.0887(5) -0.0779(5) 0.0653(18) Uiso 1.00 1 d . . .
O(109) O 0.1974(11) 0.2788(7) 0.6890(8) 0.099(3) Uiso 1.00 1 d . . .
O(110) O 0.4237(8) 0.0106(5) 0.2647(6) 0.074(2) Uiso 1.00 1 d . . .
O(111) O 0.8789(11) 0.6864(7) 0.2419(8) 0.099(3) Uiso 1.00 1 d . . .
O(112) O 1.0855(10) 0.5809(7) 0.2274(7) 0.095(3) Uiso 1.00 1 d . . .
O(113) O 0.6714(10) 0.1232(7) -0.0078(7) 0.095(3) Uiso 1.00 1 d . . .
O(115) O 0.954(2) -0.1679(15) 0.3462(16) 0.182(8) Uiso 1.00 1 d . . .
O(116) O 0.7919(13) -0.0884(8) 0.1456(9) 0.112(3) Uiso 1.00 1 d . . .
O(117) O 0.6217(15) -0.1217(10) 0.2721(11) 0.132(5) Uiso 1.00 1 d . . .
O(119) O 0.6788(14) 0.0766(9) 0.1441(10) 0.122(4) Uiso 1.00 1 d . . .
O(120) O 0.6532(13) 0.5887(9) 0.4980(10) 0.121(4) Uiso 1.00 1 d . . .
O(121) O 0.9709(18) 0.0156(12) -0.0067(13) 0.151(6) Uiso 1.00 1 d . . .
O(122) O 0.835(2) 0.1437(14) 0.2074(15) 0.057(5) Uiso 0.30 1 d P . .
O(123) O 0.804(2) 0.2112(17) 0.2590(18) 0.092(7) Uiso 0.40 1 d P . .
O(124) O 0.734(2) 0.2874(18) 0.2480(19) 0.073(7) Uiso 0.30 1 d P . .
O(125) O 0.1017(12) 0.6537(8) 0.3549(9) 0.067(3) Uiso 0.60 1 d P . .
O(126) O -0.0448(12) 0.6905(8) 0.4282(9) 0.043(2) Uiso 0.40 1 d P . .
N(1) N 1.3320(8) -0.0256(6) -0.0181(6) 0.063(2) Uiso 1.00 1 d . . .
N(2) N 1.1868(7) 0.0294(4) 0.1405(5) 0.0499(16) Uiso 1.00 1 d . . .
N(3) N 1.5019(10) -0.1356(6) 0.0292(7) 0.073(2) Uiso 1.00 1 d . . .
N(4) N 1.4141(8) 0.0190(5) 0.0883(6) 0.061(2) Uiso 1.00 1 d . . .
N(5) N 1.2812(7) -0.1423(5) 0.0942(5) 0.0519(17) Uiso 1.00 1 d . . .
N(6) N 1.3319(8) -0.0914(5) 0.2032(6) 0.0601(19) Uiso 1.00 1 d . . .
N(11) N 1.0597(4) 0.1640(3) -0.2572(3) 0.0270(10) Uiso 1.00 1 d . . .
N(12) N 0.8600(5) 0.1464(3) -0.1684(4) 0.0378(12) Uiso 1.00 1 d . . .
N(13) N 0.9754(5) 0.3169(3) -0.1720(3) 0.0307(11) Uiso 1.00 1 d . . .
N(14) N 0.8546(4) 0.2950(3) -0.2444(3) 0.0272(10) Uiso 1.00 1 d . . .
N(15) N 0.9809(4) 0.1751(3) -0.0836(3) 0.0300(10) Uiso 1.00 1 d . . .
N(16) N 0.7752(4) 0.2878(3) -0.0676(3) 0.0245(9) Uiso 1.00 1 d . . .
C(1) C 1.2084(10) 0.0226(7) -0.0009(7) 0.065(2) Uiso 1.00 1 d . . .
C(2) C 1.1607(10) 0.0776(7) 0.0743(7) 0.063(2) Uiso 1.00 1 d . . .
C(3) C 1.5773(11) -0.0943(8) -0.0034(8) 0.072(2) Uiso 1.00 1 d . . .
C(4) C 1.5405(13) -0.0294(9) 0.0652(9) 0.080(3) Uiso 1.00 1 d . . .
C(5) C 1.2937(9) -0.1960(6) 0.1631(7) 0.060(2) Uiso 1.00 1 d . . .
C(6) C 1.2581(9) -0.1409(6) 0.2313(7) 0.059(2) Uiso 1.00 1 d . . .
C(11) C 1.0470(8) 0.0906(6) -0.2740(6) 0.053(2) Uiso 1.00 1 d . . .
C(11A) C 1.1086(5) 0.2462(3) 0.3317(4) 0.0281(11) Uiso 1.00 1 d . . .
C(11B) C 1.1637(6) 0.1528(4) 0.3158(4) 0.0338(13) Uiso 1.00 1 d . . .
C(11C) C 1.0708(6) 0.1197(4) 0.3418(4) 0.0327(12) Uiso 1.00 1 d . . .
C(11D) C 0.9809(4) 0.1491(3) 0.4319(3) 0.0232(10) Uiso 1.00 1 d . . .
C(11E) C 0.9385(5) 0.2425(3) 0.4439(3) 0.0253(10) Uiso 1.00 1 d . . .
C(11F) C 0.8660(5) 0.2720(4) 0.5335(4) 0.0321(12) Uiso 1.00 1 d . . .
C(12) C 0.9338(14) 0.0946(9) -0.2470(10) 0.084(3) Uiso 1.00 1 d . . .
C(12A) C 0.8512(5) 0.0798(4) 0.5071(4) 0.0315(12) Uiso 1.00 1 d . . .
C(12B) C 0.8424(6) 0.0112(4) 0.4703(4) 0.0332(13) Uiso 1.00 1 d . . .
C(12C) C 0.7523(5) 0.0471(4) 0.4328(4) 0.0317(12) Uiso 1.00 1 d . . .
C(12D) C 0.6401(5) 0.1048(3) 0.4969(3) 0.0273(11) Uiso 1.00 1 d . . .
C(12E) C 0.6558(5) 0.1638(3) 0.5414(4) 0.0304(12) Uiso 1.00 1 d . . .
C(12F) C 0.5476(7) 0.2044(5) 0.6222(5) 0.0442(16) Uiso 1.00 1 d . . .
C(13) C 0.9127(7) 0.3895(5) -0.2135(5) 0.0449(16) Uiso 1.00 1 d . . .
C(13A) C 0.4646(5) 0.1452(3) 0.4733(3) 0.0238(10) Uiso 1.00 1 d . . .
C(13B) C 0.4608(5) 0.1211(4) 0.3955(4) 0.0307(12) Uiso 1.00 1 d . . .
C(13C) C 0.4664(5) 0.1875(3) 0.3334(4) 0.0286(11) Uiso 1.00 1 d . . .
C(13D) C 0.3746(5) 0.2720(3) 0.3740(3) 0.0244(10) Uiso 1.00 1 d . . .
C(13E) C 0.3800(5) 0.2883(3) 0.4562(3) 0.0240(10) Uiso 1.00 1 d . . .
C(13F) C 0.2782(6) 0.3626(4) 0.5070(4) 0.0390(14) Uiso 1.00 1 d . . .
C(14) C 0.9018(7) 0.3569(5) -0.2794(5) 0.0444(16) Uiso 1.00 1 d . . .
C(14A) C 0.3155(5) 0.3930(3) 0.2996(3) 0.0248(10) Uiso 1.00 1 d . . .
C(14B) C 0.3492(5) 0.3864(3) 0.2051(3) 0.0243(10) Uiso 1.00 1 d . . .
C(14C) C 0.4588(4) 0.4023(3) 0.1569(3) 0.0179(9) Uiso 1.00 1 d . . .
C(14D) C 0.4493(4) 0.4815(3) 0.1909(3) 0.0222(10) Uiso 1.00 1 d . . .
C(14E) C 0.4098(5) 0.4821(3) 0.2868(3) 0.0245(10) Uiso 1.00 1 d . . .
C(14F) C 0.3897(7) 0.5602(4) 0.3252(5) 0.0410(15) Uiso 1.00 1 d . . .
C(15) C 0.9078(6) 0.2219(4) -0.0024(4) 0.0357(13) Uiso 1.00 1 d . . .
C(15A) C 0.5836(4) 0.5474(3) 0.1112(3) 0.0222(10) Uiso 1.00 1 d . . .
C(15B) C 0.6889(4) 0.5091(3) 0.0310(3) 0.0186(9) Uiso 1.00 1 d . . .
C(15C) C 0.7923(5) 0.4572(3) 0.0508(3) 0.0249(10) Uiso 1.00 1 d . . .
C(15D) C 0.8031(5) 0.5076(3) 0.1092(3) 0.0239(10) Uiso 1.00 1 d . . .
C(15E) C 0.6917(4) 0.5484(3) 0.1840(3) 0.0225(10) Uiso 1.00 1 d . . .
C(15F) C 0.7015(5) 0.6051(4) 0.2355(4) 0.0328(12) Uiso 1.00 1 d . . .
C(16) C 0.7853(5) 0.2492(3) 0.0089(4) 0.0298(12) Uiso 1.00 1 d . . .
C(16A) C 0.9807(5) 0.4667(3) 0.1283(3) 0.0255(11) Uiso 1.00 1 d . . .
C(16B) C 1.0890(5) 0.3892(3) 0.0861(3) 0.0268(11) Uiso 1.00 1 d . . .
C(16C) C 1.0853(5) 0.3181(3) 0.1443(3) 0.0258(11) Uiso 1.00 1 d . . .
C(16D) C 1.0674(5) 0.3431(3) 0.2293(3) 0.0241(10) Uiso 1.00 1 d . . .
C(16E) C 0.9609(5) 0.4215(3) 0.2643(4) 0.0284(11) Uiso 1.00 1 d . . .
C(16F) C 0.9412(6) 0.4539(4) 0.3478(4) 0.0343(13) Uiso 1.00 1 d . . .
C(21A) C 0.5907(5) 0.6025(3) 0.8620(3) 0.0251(10) Uiso 1.00 1 d . . .
C(21B) C 0.5693(5) 0.6864(3) 0.8941(4) 0.0296(12) Uiso 1.00 1 d . . .
C(21C) C 0.5412(5) 0.7500(3) 0.8344(4) 0.0274(11) Uiso 1.00 1 d . . .
C(21D) C 0.6345(4) 0.7240(3) 0.7470(3) 0.0227(10) Uiso 1.00 1 d . . .
C(21E) C 0.6591(5) 0.6374(3) 0.7198(3) 0.0236(10) Uiso 1.00 1 d . . .
C(21F) C 0.7645(5) 0.6063(3) 0.6393(4) 0.0280(11) Uiso 1.00 1 d . . .
C(22A) C 0.6543(5) 0.8279(3) 0.6438(3) 0.0264(11) Uiso 1.00 1 d . . .
C(22B) C 0.5740(5) 0.9185(4) 0.6546(4) 0.0321(12) Uiso 1.00 1 d . . .
C(22C) C 0.4765(5) 0.9280(3) 0.6296(3) 0.0272(11) Uiso 1.00 1 d . . .
C(22D) C 0.5264(5) 0.8886(3) 0.5440(3) 0.0250(10) Uiso 1.00 1 d . . .
C(22E) C 0.6188(5) 0.8024(3) 0.5313(4) 0.0303(12) Uiso 1.00 1 d . . .
C(22F) C 0.6810(8) 0.7769(5) 0.4399(6) 0.0511(19) Uiso 1.00 1 d . . .
C(23A) C 0.4118(4) 0.9066(3) 0.4630(3) 0.0233(10) Uiso 1.00 1 d . . .
C(23B) C 0.2918(4) 0.9741(3) 0.4882(3) 0.0225(10) Uiso 1.00 1 d . . .
C(23C) C 0.2028(4) 0.9386(3) 0.5422(3) 0.0201(9) Uiso 1.00 1 d . . .
C(23D) C 0.2218(5) 0.8621(3) 0.4989(3) 0.0233(10) Uiso 1.00 1 d . . .
C(23E) C 0.3439(5) 0.7991(3) 0.4761(4) 0.0279(11) Uiso 1.00 1 d . . .
C(23F) C 0.3723(5) 0.7239(4) 0.4259(4) 0.0318(12) Uiso 1.00 1 d . . .
C(24A) C 0.0607(5) 0.8202(3) 0.5413(4) 0.0303(12) Uiso 1.00 1 d . . .
C(24B) C -0.0529(6) 0.8510(4) 0.6196(4) 0.0345(13) Uiso 1.00 1 d . . .
C(24C) C -0.0410(6) 0.7953(4) 0.6890(4) 0.0342(13) Uiso 1.00 1 d . . .
C(24D) C 0.0020(5) 0.7067(3) 0.6627(4) 0.0298(12) Uiso 1.00 1 d . . .
C(24E) C 0.1057(5) 0.6817(3) 0.5809(4) 0.0302(12) Uiso 1.00 1 d . . .
C(24F) C 0.1307(7) 0.5994(4) 0.5439(5) 0.0417(15) Uiso 1.00 1 d . . .
C(25A) C -0.0031(5) 0.5947(4) 0.7609(4) 0.0307(12) Uiso 1.00 1 d . . .
C(25B) C -0.0624(6) 0.6106(4) 0.8558(4) 0.0342(13) Uiso 1.00 1 d . . .
C(25C) C 0.0226(5) 0.6131(4) 0.8885(4) 0.0309(12) Uiso 1.00 1 d . . .
C(25D) C 0.1296(5) 0.5341(3) 0.8603(4) 0.0302(12) Uiso 1.00 1 d . . .
C(25E) C 0.1776(5) 0.5170(4) 0.7671(4) 0.0320(12) Uiso 1.00 1 d . . .
C(25F) C 0.2721(7) 0.4324(5) 0.7391(5) 0.0464(17) Uiso 1.00 1 d . . .
C(26A) C 0.2634(4) 0.4919(3) 0.9281(3) 0.0230(10) Uiso 1.00 1 d . . .
C(26B) C 0.2549(5) 0.5381(4) 0.9996(4) 0.0320(12) Uiso 1.00 1 d . . .
C(26C) C 0.3149(5) 0.5974(4) 0.9610(4) 0.0302(12) Uiso 1.00 1 d . . .
C(26D) C 0.4392(5) 0.5497(3) 0.9020(3) 0.0234(10) Uiso 1.00 1 d . . .
C(26E) C 0.4449(4) 0.4963(3) 0.8388(3) 0.0225(10) Uiso 1.00 1 d . . .
C(26F) C 0.5662(5) 0.4341(3) 0.7907(4) 0.0279(11) Uiso 1.00 1 d . . .
C(31) C 1.2800(7) 0.1138(4) -0.1891(5) 0.0416(15) Uiso 1.00 1 d . . .
C(32) C 0.4595(5) 0.2719(3) -0.0244(4) 0.0290(11) Uiso 1.00 1 d . . .
C(33) C 0.9754(12) -0.0572(9) 0.2060(9) 0.078(3) Uiso 1.00 1 d . . .

loop_
_atom_site_aniso_label
_atom_site_aniso_U_11
_atom_site_aniso_U_22
_atom_site_aniso_U_33
_atom_site_aniso_U_12
_atom_site_aniso_U_13
_atom_site_aniso_U_23
Co(1) 0.0514(6) 0.0459(5) 0.0258(4) -0.0262(4) -0.0120(4) -0.0010(3)
Co(2) 0.0167(3) 0.0211(3) 0.0169(3) -0.0054(2) -0.0042(2) -0.0032(2)

loop_
_atom_type_symbol
_atom_type_description
_atom_type_scat_dispersion_real
_atom_type_scat_dispersion_imag
_atom_type_scat_source
Co Co 0.349 0.972
;
International Tables for Crystallography
(1992, Vol. C, Tables 4.2.6.8 and 6.1.1.4)
;
C C 0.003 0.002
;
International Tables for Crystallography
(1992, Vol. C, Tables 4.2.6.8 and 6.1.1.4)
;
H H 0.000 0.000
;
International Tables for Crystallography
(1992, Vol. C, Table 6.1.1.4)
;
O O 0.011 0.006
;
International Tables for Crystallography
(1992, Vol. C, Tables 4.2.6.8 and 6.1.1.4)
;
N N 0.006 0.003
;
International Tables for Crystallography
(1992, Vol. C, Tables 4.2.6.8 and 6.1.1.4)
;

loop_
_geom_angle_atom_site_label_1
_geom_angle_atom_site_label_2
_geom_angle_atom_site_label_3
_geom_angle
_geom_angle_publ_flag
_geom_angle_site_symmetry_1
_geom_angle_site_symmetry_2
_geom_angle_site_symmetry_3
N(1) Co(1) N(2) 83.6(3) yes . . .
N(1) Co(1) N(3) 90.7(4) yes . . .
N(1) Co(1) N(4) 92.0(5) yes . . .
N(1) Co(1) N(5) 90.8(4) yes . . .
N(1) Co(1) N(6) 170.4(3) yes . . .
N(2) Co(1) N(3) 170.7(4) yes . . .
N(2) Co(1) N(4) 87.9(3) yes . . .
N(2) Co(1) N(5) 92.1(3) yes . . .
N(2) Co(1) N(6) 87.5(3) yes . . .
N(3) Co(1) N(4) 85.0(5) yes . . .
N(3) Co(1) N(5) 95.2(5) yes . . .
N(3) Co(1) N(6) 98.6(4) yes . . .
N(4) Co(1) N(5) 177.2(4) yes . . .
N(4) Co(1) N(6) 91.3(4) yes . . .
N(5) Co(1) N(6) 85.9(4) yes . . .
N(11) Co(2) N(12) 86.3(2) yes . . .
N(11) Co(2) N(13) 91.7(2) yes . . .
N(11) Co(2) N(14) 91.6(2) yes . . .
N(11) Co(2) N(15) 90.4(2) yes . . .
N(11) Co(2) N(16) 174.6(2) yes . . .
N(12) Co(2) N(13) 175.4(2) yes . . .
N(12) Co(2) N(14) 91.4(3) yes . . .
N(12) Co(2) N(15) 94.0(3) yes . . .
N(12) Co(2) N(16) 90.6(2) yes . . .
N(13) Co(2) N(14) 84.6(2) yes . . .
N(13) Co(2) N(15) 90.1(2) yes . . .
N(13) Co(2) N(16) 91.7(2) yes . . .
N(14) Co(2) N(15) 174.4(2) yes . . .
N(14) Co(2) N(16) 92.8(2) yes . . .
N(15) Co(2) N(16) 85.5(2) yes . . .
C(11A) O(11A) C(16D) 119.5(6) yes . . .
C(11A) O(11E) C(11E) 113.5(6) yes . . .
C(11D) O(12A) C(12A) 117.9(6) yes . . .
C(12A) O(12E) C(12E) 114.0(5) yes . . .
C(12D) O(13A) C(13A) 119.5(4) yes . . .
C(13A) O(13E) C(13E) 113.5(3) yes . . .
C(13D) O(14A) C(14A) 118.2(4) yes . . .
C(14A) O(14E) C(14E) 112.2(4) yes . . .
C(14D) O(15A) C(15A) 119.9(4) yes . . .
C(15A) O(15E) C(15E) 112.0(4) yes . . .
C(15D) O(16A) C(16A) 118.3(4) yes . . .
C(16A) O(16E) C(16E) 112.0(5) yes . . .
C(21A) O(21A) C(26D) 119.1(4) yes . . .
C(21A) O(21E) C(21E) 113.7(3) yes . . .
C(21D) O(22A) C(22A) 120.1(5) yes . . .
C(22A) O(22E) C(22E) 111.8(4) yes . . .
C(22D) O(23A) C(23A) 119.9(4) yes . . .
C(23A) O(23E) C(23E) 112.7(4) yes . . .
C(23D) O(24A) C(24A) 116.9(5) yes . . .
C(24A) O(24E) C(24E) 112.5(6) yes . . .
C(24D) O(25A) C(25A) 120.5(7) yes . . .
C(25A) O(25E) C(25E) 114.5(6) yes . . .
C(25D) O(26A) C(26A) 119.6(5) yes . . .
C(26A) O(26E) C(26E) 112.4(4) yes . . .
O(122) O(123) O(124) 120(3) yes . . .
Co(1) N(1) C(1) 109.1(7) yes . . .
Co(1) N(2) C(2) 108.7(5) yes . . .
Co(1) N(3) C(3) 112.6(8) yes . . .
Co(1) N(4) C(4) 106.5(9) yes . . .
Co(1) N(5) C(5) 108.2(9) yes . . .
Co(1) N(6) C(6) 105.3(9) yes . . .
Co(2) N(11) C(11) 108.0(4) yes . . .
Co(2) N(12) C(12) 110.1(9) yes . . .
Co(2) N(13) C(13) 106.9(6) yes . . .
Co(2) N(14) C(14) 111.8(6) yes . . .
Co(2) N(15) C(15) 108.7(4) yes . . .
Co(2) N(16) C(16) 109.4(3) yes . . .
N(1) C(1) C(2) 106.3(13) yes . . .
N(2) C(2) C(1) 109.4(9) yes . . .
N(3) C(3) C(4) 106.6(10) yes . . .
N(4) C(4) C(3) 105.2(15) yes . . .
N(5) C(5) C(6) 104.7(9) yes . . .
N(6) C(6) C(5) 108.0(8) yes . . .
N(11) C(11) C(12) 116.9(9) yes . . .
O(11A) C(11A) O(11E) 111.5(4) yes . . .
O(11A) C(11A) C(11B) 107.7(6) yes . . .
O(11E) C(11A) C(11B) 109.9(5) yes . . .
O(11B) C(11B) C(11A) 108.7(5) yes . . .
O(11B) C(11B) C(11C) 109.4(7) yes . . .
C(11A) C(11B) C(11C) 109.2(5) yes . . .
O(11C) C(11C) C(11B) 107.4(5) yes . . .
O(11C) C(11C) C(11D) 109.7(5) yes . . .
C(11B) C(11C) C(11D) 112.2(7) yes . . .
O(12A) C(11D) C(11C) 106.2(6) yes . . .
O(12A) C(11D) C(11E) 108.1(4) yes . . .
C(11C) C(11D) C(11E) 110.3(4) yes . . .
O(11E) C(11E) C(11D) 109.7(4) yes . . .
O(11E) C(11E) C(11F) 107.4(6) yes . . .
C(11D) C(11E) C(11F) 112.0(5) yes . . .
O(11F) C(11F) C(11E) 112.9(4) yes . . .
N(12) C(12) C(11) 109.2(16) yes . . .
O(12A) C(12A) O(12E) 111.2(4) yes . . .
O(12A) C(12A) C(12B) 107.5(6) yes . . .
O(12E) C(12A) C(12B) 109.5(6) yes . . .
O(12B) C(12B) C(12A) 110.5(7) yes . . .
O(12B) C(12B) C(12C) 109.9(6) yes . . .
C(12A) C(12B) C(12C) 110.0(5) yes . . .
O(12C) C(12C) C(12B) 114.1(5) yes . . .
O(12C) C(12C) C(12D) 109.8(6) yes . . .
C(12B) C(12C) C(12D) 110.1(6) yes . . .
O(13A) C(12D) C(12C) 105.5(5) yes . . .
O(13A) C(12D) C(12E) 110.1(5) yes . . .
C(12C) C(12D) C(12E) 112.9(6) yes . . .
O(12E) C(12E) C(12D) 113.2(5) yes . . .
O(12E) C(12E) C(12F) 103.5(6) yes . . .
C(12D) C(12E) C(12F) 111.8(7) yes . . .
O(12F) C(12F) C(12E) 108.6(6) yes . . .
N(13) C(13) C(14) 108.3(6) yes . . .
O(13A) C(13A) O(13E) 111.2(5) yes . . .
O(13A) C(13A) C(13B) 108.3(4) yes . . .
O(13E) C(13A) C(13B) 110.8(5) yes . . .
O(13B) C(13B) C(13A) 113.0(6) yes . . .
O(13B) C(13B) C(13C) 111.8(4) yes . . .
C(13A) C(13B) C(13C) 110.4(6) yes . . .
O(13C) C(13C) C(13B) 108.6(6) yes . . .
O(13C) C(13C) C(13D) 109.8(5) yes . . .
C(13B) C(13C) C(13D) 111.3(4) yes . . .
O(14A) C(13D) C(13C) 105.8(4) yes . . .
O(14A) C(13D) C(13E) 108.8(6) yes . . .
C(13C) C(13D) C(13E) 109.9(5) yes . . .
O(13E) C(13E) C(13D) 110.6(5) yes . . .
O(13E) C(13E) C(13F) 104.8(4) yes . . .
C(13D) C(13E) C(13F) 112.1(6) yes . . .
O(13F) C(13F) C(13E) 112.0(7) yes . . .
N(14) C(14) C(13) 107.3(7) yes . . .
O(14A) C(14A) O(14E) 109.2(6) yes . . .
O(14A) C(14A) C(14B) 107.3(3) yes . . .
O(14E) C(14A) C(14B) 112.0(5) yes . . .
O(14B) C(14B) C(14A) 107.7(4) yes . . .
O(14B) C(14B) C(14C) 112.0(4) yes . . .
C(14A) C(14B) C(14C) 110.3(6) yes . . .
O(14C) C(14C) C(14B) 113.5(6) yes . . .
O(14C) C(14C) C(14D) 106.1(4) yes . . .
C(14B) C(14C) C(14D) 110.7(4) yes . . .
O(15A) C(14D) C(14C) 106.0(3) yes . . .
O(15A) C(14D) C(14E) 107.2(6) yes . . .
C(14C) C(14D) C(14E) 111.0(4) yes . . .
O(14E) C(14E) C(14D) 109.9(6) yes . . .
O(14E) C(14E) C(14F) 107.4(4) yes . . .
C(14D) C(14E) C(14F) 114.0(5) yes . . .
O(14F) C(14F) C(14E) 111.2(9) yes . . .
N(15) C(15) C(16) 107.4(7) yes . . .
O(15A) C(15A) O(15E) 111.7(5) yes . . .
O(15A) C(15A) C(15B) 105.3(4) yes . . .
O(15E) C(15A) C(15B) 112.1(5) yes . . .
O(15B) C(15B) C(15A) 111.3(5) yes . . .
O(15B) C(15B) C(15C) 110.2(4) yes . . .
C(15A) C(15B) C(15C) 110.3(5) yes . . .
O(15C) C(15C) C(15B) 111.7(5) yes . . .
O(15C) C(15C) C(15D) 112.0(6) yes . . .
C(15B) C(15C) C(15D) 109.2(4) yes . . .
O(16A) C(15D) C(15C) 104.8(4) yes . . .
O(16A) C(15D) C(15E) 109.3(4) yes . . .
C(15C) C(15D) C(15E) 113.3(6) yes . . .
O(15E) C(15E) C(15D) 110.3(5) yes . . .
O(15E) C(15E) C(15F) 108.2(4) yes . . .
C(15D) C(15E) C(15F) 112.1(6) yes . . .
O(15F) C(15F) C(15E) 110.5(6) yes . . .
N(16) C(16) C(15) 108.3(5) yes . . .
O(16A) C(16A) O(16E) 110.9(4) yes . . .
O(16A) C(16A) C(16B) 106.9(5) yes . . .
O(16E) C(16A) C(16B) 110.3(5) yes . . .
O(16B) C(16B) C(16A) 105.9(5) yes . . .
O(16B) C(16B) C(16C) 113.2(6) yes . . .
C(16A) C(16B) C(16C) 109.1(4) yes . . .
O(16C) C(16C) C(16B) 110.5(4) yes . . .
O(16C) C(16C) C(16D) 110.8(5) yes . . .
C(16B) C(16C) C(16D) 110.3(5) yes . . .
O(11A) C(16D) C(16C) 105.7(5) yes . . .
O(11A) C(16D) C(16E) 108.4(4) yes . . .
C(16C) C(16D) C(16E) 110.6(5) yes . . .
O(16E) C(16E) C(16D) 109.4(4) yes . . .
O(16E) C(16E) C(16F) 106.1(6) yes . . .
C(16D) C(16E) C(16F) 113.8(6) yes . . .
O(16F) C(16F) C(16E) 111.0(5) yes . . .
O(21A) C(21A) O(21E) 111.6(6) yes . . .
O(21A) C(21A) C(21B) 107.0(4) yes . . .
O(21E) C(21A) C(21B) 110.2(5) yes . . .
O(21B) C(21B) C(21A) 110.4(5) yes . . .
O(21B) C(21B) C(21C) 112.3(4) yes . . .
C(21A) C(21B) C(21C) 109.6(6) yes . . .
O(21C) C(21C) C(21B) 110.0(6) yes . . .
O(21C) C(21C) C(21D) 111.3(5) yes . . .
C(21B) C(21C) C(21D) 110.1(4) yes . . .
O(22A) C(21D) C(21C) 105.6(4) yes . . .
O(22A) C(21D) C(21E) 109.9(5) yes . . .
C(21C) C(21D) C(21E) 111.9(5) yes . . .
O(21E) C(21E) C(21D) 109.7(5) yes . . .
O(21E) C(21E) C(21F) 106.5(4) yes . . .
C(21D) C(21E) C(21F) 111.8(5) yes . . .
O(21F) C(21F) C(21E) 109.1(5) yes . . .
O(22A) C(22A) O(22E) 110.9(6) yes . . .
O(22A) C(22A) C(22B) 109.1(4) yes . . .
O(22E) C(22A) C(22B) 108.8(5) yes . . .
O(22B) C(22B) C(22A) 106.2(5) yes . . .
O(22B) C(22B) C(22C) 112.3(5) yes . . .
C(22A) C(22B) C(22C) 109.2(6) yes . . .
O(22C) C(22C) C(22B) 112.8(6) yes . . .
O(22C) C(22C) C(22D) 108.6(5) yes . . .
C(22B) C(22C) C(22D) 109.4(4) yes . . .
O(23A) C(22D) C(22C) 104.0(4) yes . . .
O(23A) C(22D) C(22E) 108.5(6) yes . . .
C(22C) C(22D) C(22E) 114.4(5) yes . . .
O(22E) C(22E) C(22D) 110.4(6) yes . . .
O(22E) C(22E) C(22F) 106.1(6) yes . . .
C(22D) C(22E) C(22F) 109.6(6) yes . . .
O(22F) C(22F) C(22E) 114.2(8) yes . . .
O(23A) C(23A) O(23E) 110.0(4) yes . . .
O(23A) C(23A) C(23B) 107.3(4) yes . . .
O(23E) C(23A) C(23B) 111.3(6) yes . . .
O(23B) C(23B) C(23A) 109.1(6) yes . . .
O(23B) C(23B) C(23C) 112.6(4) yes . . .
C(23A) C(23B) C(23C) 109.2(4) yes . . .
O(23C) C(23C) C(23B) 108.4(4) yes . . .
O(23C) C(23C) C(23D) 111.2(6) yes . . .
C(23B) C(23C) C(23D) 110.3(4) yes . . .
O(24A) C(23D) C(23C) 105.8(4) yes . . .
O(24A) C(23D) C(23E) 106.6(4) yes . . .
C(23C) C(23D) C(23E) 111.0(6) yes . . .
O(23E) C(23E) C(23D) 107.5(4) yes . . .
O(23E) C(23E) C(23F) 105.9(4) yes . . .
C(23D) C(23E) C(23F) 113.9(7) yes . . .
O(23F) C(23F) C(23E) 113.3(6) yes . . .
O(24A) C(24A) O(24E) 112.5(5) yes . . .
O(24A) C(24A) C(24B) 108.0(6) yes . . .
O(24E) C(24A) C(24B) 109.5(6) yes . . .
O(24B) C(24B) C(24A) 107.5(6) yes . . .
O(24B) C(24B) C(24C) 114.1(7) yes . . .
C(24A) C(24B) C(24C) 108.9(5) yes . . .
O(24C) C(24C) C(24B) 109.5(5) yes . . .
O(24C) C(24C) C(24D) 109.7(6) yes . . .
C(24B) C(24C) C(24D) 112.2(6) yes . . .
O(25A) C(24D) C(24C) 106.3(6) yes . . .
O(25A) C(24D) C(24E) 108.1(5) yes . . .
C(24C) C(24D) C(24E) 112.9(6) yes . . .
O(24E) C(24E) C(24D) 110.4(4) yes . . .
O(24E) C(24E) C(24F) 104.1(6) yes . . .
C(24D) C(24E) C(24F) 112.5(6) yes . . .
O(24F) C(24F) C(24E) 110.0(6) yes . . .
O(25A) C(25A) O(25E) 109.4(5) yes . . .
O(25A) C(25A) C(25B) 107.8(6) yes . . .
O(25E) C(25A) C(25B) 109.8(5) yes . . .
O(25B) C(25B) C(25A) 107.7(6) yes . . .
O(25B) C(25B) C(25C) 112.5(6) yes . . .
C(25A) C(25B) C(25C) 109.4(6) yes . . .
O(25C) C(25C) C(25B) 109.3(5) yes . . .
O(25C) C(25C) C(25D) 110.7(5) yes . . .
C(25B) C(25C) C(25D) 109.7(6) yes . . .
O(26A) C(25D) C(25C) 105.5(6) yes . . .
O(26A) C(25D) C(25E) 109.2(5) yes . . .
C(25C) C(25D) C(25E) 110.9(6) yes . . .
O(25E) C(25E) C(25D) 112.2(5) yes . . .
O(25E) C(25E) C(25F) 106.2(7) yes . . .
C(25D) C(25E) C(25F) 112.2(6) yes . . .
O(25F) C(25F) C(25E) 111.9(6) yes . . .
O(26A) C(26A) O(26E) 110.3(4) yes . . .
O(26A) C(26A) C(26B) 109.6(4) yes . . .
O(26E) C(26A) C(26B) 110.3(6) yes . . .
O(26B) C(26B) C(26A) 107.8(7) yes . . .
O(26B) C(26B) C(26C) 110.6(5) yes . . .
C(26A) C(26B) C(26C) 107.4(5) yes . . .
O(26C) C(26C) C(26B) 110.5(5) yes . . .
O(26C) C(26C) C(26D) 108.6(6) yes . . .
C(26B) C(26C) C(26D) 109.6(5) yes . . .
O(21A) C(26D) C(26C) 107.2(4) yes . . .
O(21A) C(26D) C(26E) 109.8(4) yes . . .
C(26C) C(26D) C(26E) 110.8(6) yes . . .
O(26E) C(26E) C(26D) 112.4(4) yes . . .
O(26E) C(26E) C(26F) 103.2(4) yes . . .
C(26D) C(26E) C(26F) 112.7(6) yes . . .
O(26F) C(26F) C(26E) 111.0(4) yes . . .
O(31) C(31) O(32) 118.5(8) yes . . .
O(31) C(31) O(33) 120.2(7) yes . . .
O(32) C(31) O(33) 120.3(10) yes . . .
O(34) C(32) O(35) 119.6(5) yes . . .
O(34) C(32) O(36) 119.1(8) yes . . .
O(35) C(32) O(36) 121.3(8) yes . . .
O(37) C(33) O(38) 120.5(16) yes . . .
O(37) C(33) O(39) 119.4(12) yes . . .
O(38) C(33) O(39) 120.1(18) yes . . .

loop_
_geom_bond_atom_site_label_1
_geom_bond_atom_site_label_2
_geom_bond_distance
_geom_bond_publ_flag
_geom_bond_site_symmetry_1
_geom_bond_site_symmetry_2
Co(1) N(1) 1.987(11) yes . .
Co(1) N(2) 2.058(6) yes . .
Co(1) N(3) 1.919(9) yes . .
Co(1) N(4) 2.028(13) yes . .
Co(1) N(5) 1.931(11) yes . .
Co(1) N(6) 1.975(10) yes . .
Co(2) N(11) 1.969(4) yes . .
Co(2) N(12) 1.964(8) yes . .
Co(2) N(13) 1.980(7) yes . .
Co(2) N(14) 1.962(6) yes . .
Co(2) N(15) 1.976(6) yes . .
Co(2) N(16) 1.979(4) yes . .
O(11A) C(11A) 1.402(9) yes . .
O(11A) C(16D) 1.418(7) yes . .
O(11B) C(11B) 1.455(8) yes . .
O(11C) C(11C) 1.437(8) yes . .
O(11E) C(11A) 1.405(7) yes . .
O(11E) C(11E) 1.457(9) yes . .
O(11F) C(11F) 1.436(10) yes . .
O(12A) C(11D) 1.423(9) yes . .
O(12A) C(12A) 1.419(8) yes . .
O(12B) C(12B) 1.442(7) yes . .
O(12C) C(12C) 1.421(13) yes . .
O(12E) C(12A) 1.416(6) yes . .
O(12E) C(12E) 1.412(10) yes . .
O(12F) C(12F) 1.366(13) yes . .
O(13A) C(12D) 1.431(9) yes . .
O(13A) C(13A) 1.415(9) yes . .
O(13B) C(13B) 1.410(7) yes . .
O(13C) C(13C) 1.441(12) yes . .
O(13E) C(13A) 1.419(5) yes . .
O(13E) C(13E) 1.438(7) yes . .
O(13F) C(13F) 1.356(12) yes . .
O(14A) C(13D) 1.407(7) yes . .
O(14A) C(14A) 1.419(7) yes . .
O(14B) C(14B) 1.418(8) yes . .
O(14C) C(14C) 1.407(7) yes . .
O(14E) C(14A) 1.400(8) yes . .
O(14E) C(14E) 1.454(8) yes . .
O(14F) C(14F) 1.443(11) yes . .
O(15A) C(14D) 1.417(8) yes . .
O(15A) C(15A) 1.416(7) yes . .
O(15B) C(15B) 1.435(9) yes . .
O(15C) C(15C) 1.402(6) yes . .
O(15E) C(15A) 1.399(9) yes . .
O(15E) C(15E) 1.447(8) yes . .
O(15F) C(15F) 1.431(9) yes . .
O(16A) C(15D) 1.435(7) yes . .
O(16A) C(16A) 1.411(10) yes . .
O(16B) C(16B) 1.402(10) yes . .
O(16C) C(16C) 1.430(6) yes . .
O(16E) C(16A) 1.424(9) yes . .
O(16E) C(16E) 1.447(8) yes . .
O(16F) C(16F) 1.442(12) yes . .
O(21A) C(21A) 1.424(9) yes . .
O(21A) C(26D) 1.418(8) yes . .
O(21B) C(21B) 1.430(7) yes . .
O(21C) C(21C) 1.426(9) yes . .
O(21E) C(21A) 1.417(6) yes . .
O(21E) C(21E) 1.439(7) yes . .
O(21F) C(21F) 1.436(10) yes . .
O(22A) C(21D) 1.438(7) yes . .
O(22A) C(22A) 1.391(8) yes . .
O(22B) C(22B) 1.432(9) yes . .
O(22C) C(22C) 1.413(7) yes . .
O(22E) C(22A) 1.428(8) yes . .
O(22E) C(22E) 1.432(11) yes . .
O(22F) C(22F) 1.372(11) yes . .
O(23A) C(22D) 1.446(10) yes . .
O(23A) C(23A) 1.406(8) yes . .
O(23B) C(23B) 1.431(9) yes . .
O(23C) C(23C) 1.410(6) yes . .
O(23E) C(23A) 1.415(8) yes . .
O(23E) C(23E) 1.467(8) yes . .
O(23F) C(23F) 1.407(12) yes . .
O(24A) C(23D) 1.443(7) yes . .
O(24A) C(24A) 1.417(11) yes . .
O(24B) C(24B) 1.398(10) yes . .
O(24C) C(24C) 1.430(8) yes . .
O(24E) C(24A) 1.407(9) yes . .
O(24E) C(24E) 1.463(9) yes . .
O(24F) C(24F) 1.444(15) yes . .
O(25A) C(24D) 1.429(9) yes . .
O(25A) C(25A) 1.436(9) yes . .
O(25B) C(25B) 1.419(7) yes . .
O(25C) C(25C) 1.421(8) yes . .
O(25E) C(25A) 1.401(7) yes . .
O(25E) C(25E) 1.435(12) yes . .
O(25F) C(25F) 1.411(13) yes . .
O(26A) C(25D) 1.423(11) yes . .
O(26A) C(26A) 1.413(8) yes . .
O(26B) C(26B) 1.446(8) yes . .
O(26C) C(26C) 1.439(11) yes . .
O(26E) C(26A) 1.427(5) yes . .
O(26E) C(26E) 1.442(8) yes . .
O(26F) C(26F) 1.410(9) yes . .
O(31) C(31) 1.281(14) yes . .
O(32) C(31) 1.245(8) yes . .
O(33) C(31) 1.272(12) yes . .
O(34) C(32) 1.274(11) yes . .
O(35) C(32) 1.289(11) yes . .
O(36) C(32) 1.256(7) yes . .
O(37) C(33) 1.32(2) yes . .
O(38) C(33) 1.329(18) yes . .
O(39) C(33) 1.35(2) yes . .
O(122) O(123) 1.41(4) yes . .
O(123) O(124) 1.37(4) yes . .
N(1) C(1) 1.498(16) yes . .
N(2) C(2) 1.452(16) yes . .
N(3) C(3) 1.41(2) yes . .
N(4) C(4) 1.513(18) yes . .
N(5) C(5) 1.483(15) yes . .
N(6) C(6) 1.505(18) yes . .
N(11) C(11) 1.465(14) yes . .
N(12) C(12) 1.484(16) yes . .
N(13) C(13) 1.545(10) yes . .
N(14) C(14) 1.450(12) yes . .
N(15) C(15) 1.479(8) yes . .
N(16) C(16) 1.477(9) yes . .
C(1) C(2) 1.492(18) yes . .
C(3) C(4) 1.55(2) yes . .
C(5) C(6) 1.436(18) yes . .
C(11) C(12) 1.42(2) yes . .
C(11A) C(11B) 1.533(9) yes . .
C(11B) C(11C) 1.509(12) yes . .
C(11C) C(11D) 1.548(8) yes . .
C(11D) C(11E) 1.537(8) yes . .
C(11E) C(11F) 1.500(8) yes . .
C(12A) C(12B) 1.518(12) yes . .
C(12B) C(12C) 1.541(12) yes . .
C(12C) C(12D) 1.520(7) yes . .
C(12D) C(12E) 1.514(12) yes . .
C(12E) C(12F) 1.557(9) yes . .
C(13) C(14) 1.446(16) yes . .
C(13A) C(13B) 1.517(11) yes . .
C(13B) C(13C) 1.517(9) yes . .
C(13C) C(13D) 1.543(7) yes . .
C(13D) C(13E) 1.552(10) yes . .
C(13E) C(13F) 1.516(7) yes . .
C(14A) C(14B) 1.540(9) yes . .
C(14B) C(14C) 1.529(8) yes . .
C(14C) C(14D) 1.534(9) yes . .
C(14D) C(14E) 1.549(8) yes . .
C(14E) C(14F) 1.494(11) yes . .
C(15) C(16) 1.505(11) yes . .
C(15A) C(15B) 1.527(6) yes . .
C(15B) C(15C) 1.529(9) yes . .
C(15C) C(15D) 1.534(11) yes . .
C(15D) C(15E) 1.519(6) yes . .
C(15E) C(15F) 1.517(12) yes . .
C(16A) C(16B) 1.547(6) yes . .
C(16B) C(16C) 1.538(8) yes . .
C(16C) C(16D) 1.508(10) yes . .
C(16D) C(16E) 1.527(7) yes . .
C(16E) C(16F) 1.525(11) yes . .
C(21A) C(21B) 1.533(10) yes . .
C(21B) C(21C) 1.503(9) yes . .
C(21C) C(21D) 1.521(7) yes . .
C(21D) C(21E) 1.533(9) yes . .
C(21E) C(21F) 1.514(7) yes . .
C(22A) C(22B) 1.535(8) yes . .
C(22B) C(22C) 1.539(12) yes . .
C(22C) C(22D) 1.501(9) yes . .
C(22D) C(22E) 1.530(7) yes . .
C(22E) C(22F) 1.505(11) yes . .
C(23A) C(23B) 1.533(7) yes . .
C(23B) C(23C) 1.529(8) yes . .
C(23C) C(23D) 1.518(9) yes . .
C(23D) C(23E) 1.528(7) yes . .
C(23E) C(23F) 1.519(10) yes . .
C(24A) C(24B) 1.545(8) yes . .
C(24B) C(24C) 1.507(10) yes . .
C(24C) C(24D) 1.503(10) yes . .
C(24D) C(24E) 1.510(7) yes . .
C(24E) C(24F) 1.527(12) yes . .
C(25A) C(25B) 1.533(9) yes . .
C(25B) C(25C) 1.536(14) yes . .
C(25C) C(25D) 1.528(7) yes . .
C(25D) C(25E) 1.514(10) yes . .
C(25E) C(25F) 1.521(9) yes . .
C(26A) C(26B) 1.527(11) yes . .
C(26B) C(26C) 1.527(11) yes . .
C(26C) C(26D) 1.532(7) yes . .
C(26D) C(26E) 1.508(10) yes . .
C(26E) C(26F) 1.532(6) yes . .

loop_
_geom_contact_atom_site_label_1
_geom_contact_atom_site_label_2
_geom_contact_distance
_geom_contact_publ_flag
_geom_contact_site_symmetry_1
_geom_contact_site_symmetry_2
O(11B) O(13C) 3.585(11) ? . 1_655
O(11B) O(110) 2.952(11) ? . 1_655
O(11B) N(2) 2.958(13) ? . .
O(11B) N(4) 2.911(9) ? . .
O(11C) O(37) 3.232(19) ? . .
O(11C) N(2) 3.189(11) ? . .
O(11C) N(6) 3.030(9) ? . .
O(11C) C(6) 3.205(12) ? . .
O(11E) O(103) 3.339(9) ? . .
O(11F) O(103) 2.667(9) ? . .
O(11F) N(14) 2.945(8) ? . 1_556
O(11F) C(12) 3.577(18) ? . 1_556
O(11F) C(14) 3.306(13) ? . 1_556
O(12B) O(37) 2.737(14) ? . .
O(12B) O(39) 3.527(18) ? . .
O(12B) O(115) 2.66(3) ? . .
O(12B) C(24A) 3.596(10) ? . 1_645
O(12B) C(33) 3.479(19) ? . .
O(12C) O(37) 3.533(13) ? . .
O(12C) O(39) 2.733(11) ? . .
O(12C) O(115) 3.07(2) ? . .
O(12C) C(33) 3.573(14) ? . .
O(12E) O(104) 3.203(9) ? . 1_645
O(12F) O(33) 2.708(13) ? . 1_456
O(12F) O(104) 2.826(13) ? . 1_645
O(12F) O(107) 3.46(2) ? . 1_556
O(13B) O(110) 3.065(15) ? . .
O(13B) O(117) 3.07(2) ? . .
O(13B) O(119) 3.567(17) ? . .
O(13B) C(23A) 3.533(9) ? . 1_545
O(13C) O(11B) 3.585(11) ? . 1_455
O(13C) O(110) 2.938(13) ? . .
O(13C) O(119) 2.901(14) ? . .
O(13E) O(103) 3.222(8) ? . 1_455
O(13E) O(109) 3.071(12) ? . .
O(13F) O(101) 2.726(8) ? . .
O(13F) O(103) 2.911(10) ? . 1_455
O(13F) O(109) 2.893(16) ? . .
O(14B) O(34) 3.470(6) ? . .
O(14B) O(36) 2.578(9) ? . .
O(14B) C(32) 3.411(8) ? . .
O(14C) O(34) 2.602(7) ? . .
O(14C) O(36) 3.373(10) ? . .
O(14C) C(32) 3.369(10) ? . .
O(14E) O(16F) 3.564(9) ? . 1_455
O(14E) O(125) 3.296(13) ? . .
O(14F) O(23F) 2.736(15) ? . .
O(14F) O(125) 2.458(19) ? . .
O(14F) C(23F) 3.449(15) ? . .
O(15B) O(26F) 3.363(9) ? . 1_554
O(15B) N(16) 2.900(6) ? . .
O(15B) C(16) 3.510(7) ? . .
O(15B) C(21A) 3.280(7) ? . 1_554
O(15C) N(13) 3.023(8) ? . .
O(15C) C(13) 3.410(12) ? . .
O(15C) C(15) 3.564(9) ? . .
O(15E) O(105) 3.126(10) ? . 1_654
O(15E) O(106) 3.577(10) ? . .
O(15F) O(105) 2.901(12) ? . 1_654
O(15F) O(106) 2.756(8) ? . .
O(15F) O(111) 2.73(2) ? . .
O(16B) O(102) 2.630(5) ? . .
O(16B) C(26A) 3.578(9) ? . 1_654
O(16C) O(36) 2.669(9) ? . 1_655
O(16C) O(102) 3.584(7) ? . .
O(16C) C(2) 3.343(16) ? . .
O(16E) O(26B) 3.535(9) ? . 1_654
O(16E) O(111) 3.314(14) ? . .
O(16E) O(112) 2.859(18) ? . .
O(16F) O(14E) 3.564(9) ? . 1_655
O(16F) O(101) 2.733(8) ? . 1_655
O(16F) O(112) 2.800(13) ? . .
O(16F) C(14A) 3.274(9) ? . 1_655
O(21B) O(105) 3.583(14) ? . 1_655
O(21B) N(3) 3.218(16) ? . 1_466
O(21B) N(5) 3.149(8) ? . 1_466
O(21B) C(5) 3.363(11) ? . 1_466
O(21C) N(1) 3.100(9) ? . 1_466
O(21C) N(3) 2.956(15) ? . 1_466
O(21C) C(3) 3.33(2) ? . 1_466
O(21F) O(101) 2.805(6) ? . 1_655
O(21F) O(120) 2.90(2) ? . .
O(22B) O(31) 3.508(8) ? . 1_466
O(22B) O(33) 2.613(7) ? . 1_466
O(22B) O(104) 2.890(12) ? . 1_655
O(22B) C(31) 3.462(8) ? . 1_466
O(22C) O(31) 2.698(7) ? . 1_466
O(22C) O(33) 3.287(11) ? . 1_466
O(22C) C(13A) 3.483(8) ? . 1_565
O(22C) C(31) 3.302(10) ? . 1_466
O(22E) O(126) 3.218(12) ? . 1_655
O(22F) O(111) 2.905(15) ? . .
O(22F) O(120) 2.80(2) ? . .
O(22F) O(126) 2.71(2) ? . 1_655
O(23B) O(103) 2.721(6) ? . 1_465
O(23B) C(11) 3.556(9) ? . 1_466
O(23B) C(13A) 3.435(9) ? . 1_565
O(23B) C(13B) 3.279(8) ? . 1_565
O(23C) C(11) 3.261(13) ? . 1_466
O(23C) C(11D) 3.565(7) ? . 1_465
O(23C) C(12) 3.426(16) ? . 1_466
O(23C) C(12A) 3.546(10) ? . 1_465
O(23E) O(106) 3.093(10) ? . .
O(23E) O(117) 3.204(18) ? . 1_565
O(23F) O(14F) 2.736(15) ? . .
O(23F) O(106) 2.753(12) ? . .
O(23F) C(6) 3.151(15) ? . 1_465
O(23F) C(14F) 3.177(13) ? . .
O(24B) O(104) 2.683(8) ? . .
O(24B) C(12A) 3.404(9) ? . 1_465
O(24B) C(12B) 3.532(11) ? . 1_465
O(24C) O(104) 3.403(9) ? . .
O(24E) O(125) 3.305(19) ? . .
O(24E) O(126) 3.25(2) ? . .
O(24F) O(101) 2.676(11) ? . .
O(24F) O(125) 2.941(16) ? . .
O(24F) O(126) 2.520(19) ? . .
O(24F) C(21F) 3.430(10) ? . 1_455
O(25B) O(105) 2.754(9) ? . .
O(25C) O(105) 3.321(10) ? . .
O(25F) O(102) 2.649(9) ? . 1_456
O(25F) O(109) 2.57(2) ? . .
O(26B) O(16E) 3.535(9) ? . 1_456
O(26B) O(112) 2.917(15) ? . 1_456
O(26B) C(16A) 3.335(11) ? . 1_456
O(26E) O(34) 3.597(7) ? . 1_556
O(26E) O(35) 3.489(7) ? . 1_556
O(26E) C(32) 3.379(7) ? . 1_556
O(26F) O(15B) 3.363(9) ? . 1_556
O(26F) O(34) 2.822(7) ? . 1_556
O(26F) O(107) 3.289(14) ? . 1_556
O(26F) N(14) 2.873(6) ? . 1_556
O(26F) N(16) 3.097(8) ? . 1_556
O(26F) C(14) 3.515(10) ? . 1_556
O(26F) C(32) 3.535(8) ? . 1_556
O(31) O(22B) 3.508(8) ? . 1_644
O(31) O(22C) 2.698(7) ? . 1_644
O(31) N(11) 2.823(9) ? . .
O(31) N(15) 3.318(7) ? . .
O(31) C(11) 3.219(16) ? . .
O(31) C(22C) 3.464(7) ? . 1_644
O(32) O(102) 2.666(10) ? . .
O(32) O(109) 3.432(15) ? . 1_654
O(32) N(11) 3.544(11) ? . .
O(32) N(13) 3.474(8) ? . .
O(32) N(15) 2.856(9) ? . .
O(32) C(1) 3.375(13) ? . .
O(33) O(12F) 2.708(13) ? . 1_654
O(33) O(22B) 2.613(7) ? . 1_644
O(33) O(22C) 3.287(11) ? . 1_644
O(33) O(102) 3.410(8) ? . .
O(33) O(108) 2.696(14) ? . .
O(33) C(22B) 3.544(8) ? . 1_644
O(34) O(14B) 3.470(6) ? . .
O(34) O(14C) 2.602(7) ? . .
O(34) O(26E) 3.597(7) ? . 1_554
O(34) O(26F) 2.822(7) ? . 1_554
O(34) O(107) 3.372(12) ? . .
O(34) O(113) 2.836(12) ? . .
O(34) N(16) 3.023(9) ? . .
O(34) C(14C) 3.526(8) ? . .
O(34) C(16) 3.485(11) ? . .
O(35) O(26E) 3.489(7) ? . 1_554
O(35) O(102) 2.671(10) ? . 1_455
O(35) O(107) 2.677(11) ? . .
O(35) O(108) 2.761(12) ? . 1_455
O(35) O(113) 3.470(16) ? . .
O(36) O(14B) 2.578(9) ? . .
O(36) O(14C) 3.373(10) ? . .
O(36) O(16C) 2.669(9) ? . 1_455
O(36) O(102) 3.408(11) ? . 1_455
O(36) C(14B) 3.421(11) ? . .
O(36) C(16B) 3.336(9) ? . 1_455
O(36) C(16C) 3.429(9) ? . 1_455
O(37) O(11C) 3.232(19) ? . .
O(37) O(12B) 2.737(14) ? . .
O(37) O(12C) 3.533(13) ? . .
O(37) O(115) 3.32(3) ? . .
O(37) O(122) 2.88(2) ? . .
O(37) N(2) 2.864(15) ? . .
O(37) C(2) 3.560(17) ? . .
O(37) C(6) 3.494(16) ? . .
O(37) C(12C) 3.463(11) ? . .
O(38) O(116) 3.40(2) ? . .
O(38) O(121) 3.00(2) ? . .
O(38) N(2) 3.41(2) ? . .
O(38) N(5) 2.892(17) ? . .
O(38) C(1) 3.44(2) ? . .
O(38) C(5) 3.59(2) ? . .
O(39) O(12B) 3.527(18) ? . .
O(39) O(12C) 2.733(11) ? . .
O(39) O(115) 2.36(3) ? . .
O(39) O(116) 2.72(2) ? . .
O(39) C(12C) 3.593(13) ? . .
O(101) O(13F) 2.726(8) ? . .
O(101) O(16F) 2.733(8) ? . 1_455
O(101) O(21F) 2.805(6) ? . 1_455
O(101) O(24F) 2.676(11) ? . .
O(101) C(13F) 3.515(10) ? . .
O(101) C(16F) 3.353(11) ? . 1_455
O(101) C(21F) 3.314(6) ? . 1_455
O(102) O(16B) 2.630(5) ? . .
O(102) O(16C) 3.584(7) ? . .
O(102) O(25F) 2.649(9) ? . 1_654
O(102) O(32) 2.666(10) ? . .
O(102) O(33) 3.410(8) ? . .
O(102) O(35) 2.671(10) ? . 1_655
O(102) O(36) 3.408(11) ? . 1_655
O(102) O(108) 3.432(9) ? . .
O(102) C(16B) 3.542(7) ? . .
O(102) C(25F) 3.585(10) ? . 1_654
O(102) C(31) 3.414(12) ? . .
O(102) C(32) 3.388(11) ? . 1_655
O(103) O(11E) 3.339(9) ? . .
O(103) O(11F) 2.667(9) ? . .
O(103) O(13E) 3.222(8) ? . 1_655
O(103) O(13F) 2.911(10) ? . 1_655
O(103) O(23B) 2.721(6) ? . 1_645
O(103) O(109) 3.293(19) ? . 1_655
O(103) N(11) 2.958(7) ? . 1_556
O(103) C(11) 3.335(11) ? . 1_556
O(104) O(12E) 3.203(9) ? . 1_465
O(104) O(12F) 2.826(13) ? . 1_465
O(104) O(22B) 2.890(12) ? . 1_455
O(104) O(24B) 2.683(8) ? . .
O(104) O(24C) 3.403(9) ? . .
O(104) O(107) 3.524(16) ? . 1_466
O(104) C(22B) 3.412(14) ? . 1_455
O(104) C(24B) 3.423(8) ? . .
O(105) O(15E) 3.126(10) ? . 1_456
O(105) O(15F) 2.901(12) ? . 1_456
O(105) O(21B) 3.583(14) ? . 1_455
O(105) O(25B) 2.754(9) ? . .
O(105) O(25C) 3.321(10) ? . .
O(105) O(106) 3.318(11) ? . 1_456
O(105) N(3) 2.877(13) ? . 1_366
O(105) C(3) 3.176(15) ? . 1_366
O(106) O(15E) 3.577(10) ? . .
O(106) O(15F) 2.756(8) ? . .
O(106) O(23E) 3.093(10) ? . .
O(106) O(23F) 2.753(12) ? . .
O(106) O(105) 3.318(11) ? . 1_654
O(106) O(110) 3.503(12) ? . 1_565
O(106) O(117) 2.62(2) ? . 1_565
O(106) N(6) 2.851(14) ? . 1_465
O(106) C(6) 3.444(17) ? . 1_465
O(106) C(15F) 3.345(9) ? . .
O(107) O(12F) 3.46(2) ? . 1_554
O(107) O(26F) 3.289(14) ? . 1_554
O(107) O(34) 3.372(12) ? . .
O(107) O(35) 2.677(11) ? . .
O(107) O(104) 3.524(16) ? . 1_644
O(107) N(12) 2.896(17) ? . .
O(107) N(14) 3.382(17) ? . .
O(107) C(12) 3.23(2) ? . .
O(107) C(32) 3.452(11) ? . .
O(108) O(33) 2.696(14) ? . .
O(108) O(35) 2.761(12) ? . 1_655
O(108) O(102) 3.432(9) ? . .
O(108) N(1) 2.915(16) ? . .
O(108) N(4) 2.974(13) ? . .
O(108) C(3) 3.454(15) ? . .
O(108) C(4) 3.437(19) ? . .
O(108) C(31) 3.502(16) ? . .
O(108) C(32) 3.587(13) ? . 1_655
O(109) O(13E) 3.071(12) ? . .
O(109) O(13F) 2.893(16) ? . .
O(109) O(25F) 2.57(2) ? . .
O(109) O(32) 3.432(15) ? . 1_456
O(109) O(103) 3.293(19) ? . 1_455
O(109) N(11) 3.144(17) ? . 1_456
O(109) N(13) 2.909(12) ? . 1_456
O(109) C(13) 3.390(14) ? . 1_456
O(109) C(13F) 3.321(15) ? . .
O(109) C(14) 3.594(18) ? . 1_456
O(109) C(25F) 3.60(2) ? . .
O(109) C(31) 3.533(15) ? . 1_456
O(110) O(11B) 2.952(11) ? . 1_455
O(110) O(13B) 3.065(15) ? . .
O(110) O(13C) 2.938(13) ? . .
O(110) O(106) 3.503(12) ? . 1_545
O(110) O(117) 2.87(2) ? . .
O(110) N(4) 3.162(16) ? . 1_455
O(110) N(6) 3.095(19) ? . 1_455
O(110) C(4) 3.241(18) ? . 1_455
O(110) C(11B) 3.300(10) ? . 1_455
O(110) C(13B) 3.515(16) ? . .
O(111) O(15F) 2.73(2) ? . .
O(111) O(16E) 3.314(14) ? . .
O(111) O(22F) 2.905(15) ? . .
O(111) O(112) 2.663(18) ? . .
O(111) C(15F) 3.36(2) ? . .
O(111) C(22F) 3.497(14) ? . .
O(112) O(16E) 2.859(18) ? . .
O(112) O(16F) 2.800(13) ? . .
O(112) O(26B) 2.917(15) ? . 1_654
O(112) O(111) 2.663(18) ? . .
O(112) O(125) 2.86(2) ? . 1_655
O(112) C(16F) 3.546(16) ? . .
O(113) O(34) 2.836(12) ? . .
O(113) O(35) 3.470(16) ? . .
O(113) O(119) 2.75(2) ? . .
O(113) N(12) 3.084(13) ? . .
O(113) C(16) 3.318(19) ? . .
O(113) C(32) 3.186(13) ? . .
O(115) O(12B) 2.66(3) ? . .
O(115) O(12C) 3.07(2) ? . .
O(115) O(37) 3.32(3) ? . .
O(115) O(39) 2.36(3) ? . .
O(115) O(125) 3.05(2) ? . 1_645
O(115) O(126) 2.75(3) ? . 1_645
O(115) C(12B) 3.51(2) ? . .
O(115) C(33) 2.97(3) ? . .
O(116) O(38) 3.40(2) ? . .
O(116) O(39) 2.72(2) ? . .
O(116) O(117) 2.71(2) ? . .
O(116) O(119) 2.73(2) ? . .
O(116) C(33) 3.39(3) ? . .
O(117) O(13B) 3.07(2) ? . .
O(117) O(23E) 3.204(18) ? . 1_545
O(117) O(106) 2.62(2) ? . 1_545
O(117) O(110) 2.87(2) ? . .
O(117) O(116) 2.71(2) ? . .
O(117) C(22F) 3.51(2) ? . 1_545
O(117) C(23A) 3.347(16) ? . 1_545
O(119) O(13B) 3.567(17) ? . .
O(119) O(13C) 2.901(14) ? . .
O(119) O(113) 2.75(2) ? . .
O(119) O(116) 2.73(2) ? . .
O(119) O(122) 3.44(4) ? . .
O(119) C(13C) 3.542(15) ? . .
O(120) O(21F) 2.90(2) ? . .
O(120) O(22F) 2.80(2) ? . .
O(120) C(21F) 3.54(2) ? . .
O(120) C(22F) 3.51(2) ? . .
O(121) O(38) 3.00(2) ? . .
O(121) N(15) 3.03(2) ? . .
O(121) C(1) 3.40(3) ? . .
O(121) C(15) 3.43(2) ? . .
O(122) O(37) 2.88(2) ? . .
O(122) O(119) 3.44(4) ? . .
O(122) C(33) 3.33(2) ? . .
O(125) O(14E) 3.296(13) ? . .
O(125) O(14F) 2.458(19) ? . .
O(125) O(24E) 3.305(19) ? . .
O(125) O(24F) 2.941(16) ? . .
O(125) O(112) 2.86(2) ? . 1_455
O(125) O(115) 3.05(2) ? . 1_465
O(125) O(126) 1.791(18) ? . .
O(125) C(14F) 3.506(18) ? . .
O(125) C(24F) 3.509(19) ? . .
O(126) O(22E) 3.218(12) ? . 1_455
O(126) O(22F) 2.71(2) ? . 1_455
O(126) O(24E) 3.25(2) ? . .
O(126) O(24F) 2.520(19) ? . .
O(126) O(115) 2.75(3) ? . 1_465
O(126) O(125) 1.791(18) ? . .
O(126) C(22F) 3.43(2) ? . 1_455
N(1) O(21C) 3.100(9) ? . 1_644
N(1) O(108) 2.915(16) ? . .
N(2) O(11B) 2.958(13) ? . .
N(2) O(11C) 3.189(11) ? . .
N(2) O(37) 2.864(15) ? . .
N(2) O(38) 3.41(2) ? . .
N(2) C(11C) 3.516(11) ? . .
N(2) C(33) 3.57(2) ? . .
N(3) O(21B) 3.218(16) ? . 1_644
N(3) O(21C) 2.956(15) ? . 1_644
N(3) O(105) 2.877(13) ? . 1_744
N(4) O(11B) 2.911(9) ? . .
N(4) O(108) 2.974(13) ? . .
N(4) O(110) 3.162(16) ? . 1_655
N(5) O(21B) 3.149(8) ? . 1_644
N(5) O(38) 2.892(17) ? . .
N(5) C(33) 3.594(16) ? . .
N(6) O(11C) 3.030(9) ? . .
N(6) O(106) 2.851(14) ? . 1_645
N(6) O(110) 3.095(19) ? . 1_655
N(11) O(31) 2.823(9) ? . .
N(11) O(32) 3.544(11) ? . .
N(11) O(103) 2.958(7) ? . 1_554
N(11) O(109) 3.144(17) ? . 1_654
N(11) C(31) 3.508(13) ? . .
N(12) O(107) 2.896(17) ? . .
N(12) O(113) 3.084(13) ? . .
N(13) O(15C) 3.023(8) ? . .
N(13) O(32) 3.474(8) ? . .
N(13) O(109) 2.909(12) ? . 1_654
N(14) O(11F) 2.945(8) ? . 1_554
N(14) O(26F) 2.873(6) ? . 1_554
N(14) O(107) 3.382(17) ? . .
N(15) O(31) 3.318(7) ? . .
N(15) O(32) 2.856(9) ? . .
N(15) O(121) 3.03(2) ? . .
N(15) C(31) 3.524(10) ? . .
N(16) O(15B) 2.900(6) ? . .
N(16) O(26F) 3.097(8) ? . 1_554
N(16) O(34) 3.023(9) ? . .
C(1) O(32) 3.375(13) ? . .
C(1) O(38) 3.44(2) ? . .
C(1) O(121) 3.40(3) ? . .
C(1) C(31) 3.457(15) ? . .
C(2) O(16C) 3.343(16) ? . .
C(2) O(37) 3.560(17) ? . .
C(3) O(21C) 3.33(2) ? . 1_644
C(3) O(105) 3.176(15) ? . 1_744
C(3) O(108) 3.454(15) ? . .
C(4) O(108) 3.437(19) ? . .
C(4) O(110) 3.241(18) ? . 1_655
C(5) O(21B) 3.363(11) ? . 1_644
C(5) O(38) 3.59(2) ? . .
C(6) O(11C) 3.205(12) ? . .
C(6) O(23F) 3.151(15) ? . 1_645
C(6) O(37) 3.494(16) ? . .
C(6) O(106) 3.444(17) ? . 1_645
C(11) O(23B) 3.556(9) ? . 1_644
C(11) O(23C) 3.261(13) ? . 1_644
C(11) O(31) 3.219(16) ? . .
C(11) O(103) 3.335(11) ? . 1_554
C(11B) O(110) 3.300(10) ? . 1_655
C(11C) N(2) 3.516(11) ? . .
C(11D) O(23C) 3.565(7) ? . 1_645
C(12) O(11F) 3.577(18) ? . 1_554
C(12) O(23C) 3.426(16) ? . 1_644
C(12) O(107) 3.23(2) ? . .
C(12A) O(23C) 3.546(10) ? . 1_645
C(12A) O(24B) 3.404(9) ? . 1_645
C(12B) O(24B) 3.532(11) ? . 1_645
C(12B) O(115) 3.51(2) ? . .
C(12C) O(37) 3.463(11) ? . .
C(12C) O(39) 3.593(13) ? . .
C(13) O(15C) 3.410(12) ? . .
C(13) O(109) 3.390(14) ? . 1_654
C(13A) O(22C) 3.483(8) ? . 1_545
C(13A) O(23B) 3.435(9) ? . 1_545
C(13B) O(23B) 3.279(8) ? . 1_545
C(13B) O(110) 3.515(16) ? . .
C(13C) O(119) 3.542(15) ? . .
C(13F) O(101) 3.515(10) ? . .
C(13F) O(109) 3.321(15) ? . .
C(14) O(11F) 3.306(13) ? . 1_554
C(14) O(26F) 3.515(10) ? . 1_554
C(14) O(109) 3.594(18) ? . 1_654
C(14A) O(16F) 3.274(9) ? . 1_455
C(14B) O(36) 3.421(11) ? . .
C(14C) O(34) 3.526(8) ? . .
C(14F) O(23F) 3.177(13) ? . .
C(14F) O(125) 3.506(18) ? . .
C(14F) C(23F) 3.469(13) ? . .
C(15) O(15C) 3.564(9) ? . .
C(15) O(121) 3.43(2) ? . .
C(15F) O(106) 3.345(9) ? . .
C(15F) O(111) 3.36(2) ? . .
C(16) O(15B) 3.510(7) ? . .
C(16) O(34) 3.485(11) ? . .
C(16) O(113) 3.318(19) ? . .
C(16A) O(26B) 3.335(11) ? . 1_654
C(16B) O(36) 3.336(9) ? . 1_655
C(16B) O(102) 3.542(7) ? . .
C(16C) O(36) 3.429(9) ? . 1_655
C(16F) O(101) 3.353(11) ? . 1_655
C(16F) O(112) 3.546(16) ? . .
C(21A) O(15B) 3.280(7) ? . 1_556
C(21F) O(24F) 3.430(10) ? . 1_655
C(21F) O(101) 3.314(6) ? . 1_655
C(21F) O(120) 3.54(2) ? . .
C(22B) O(33) 3.544(8) ? . 1_466
C(22B) O(104) 3.412(14) ? . 1_655
C(22C) O(31) 3.464(7) ? . 1_466
C(22F) O(111) 3.497(14) ? . .
C(22F) O(117) 3.51(2) ? . 1_565
C(22F) O(120) 3.51(2) ? . .
C(22F) O(126) 3.43(2) ? . 1_655
C(23A) O(13B) 3.533(9) ? . 1_565
C(23A) O(117) 3.347(16) ? . 1_565
C(23F) O(14F) 3.449(15) ? . .
C(23F) C(14F) 3.469(13) ? . .
C(24A) O(12B) 3.596(10) ? . 1_465
C(24B) O(104) 3.423(8) ? . .
C(24F) O(125) 3.509(19) ? . .
C(25F) O(102) 3.585(10) ? . 1_456
C(25F) O(109) 3.60(2) ? . .
C(26A) O(16B) 3.578(9) ? . 1_456
C(31) O(22B) 3.462(8) ? . 1_644
C(31) O(22C) 3.302(10) ? . 1_644
C(31) O(102) 3.414(12) ? . .
C(31) O(108) 3.502(16) ? . .
C(31) O(109) 3.533(15) ? . 1_654
C(31) N(11) 3.508(13) ? . .
C(31) N(15) 3.524(10) ? . .
C(31) C(1) 3.457(15) ? . .
C(32) O(14B) 3.411(8) ? . .
C(32) O(14C) 3.369(10) ? . .
C(32) O(26E) 3.379(7) ? . 1_554
C(32) O(26F) 3.535(8) ? . 1_554
C(32) O(102) 3.388(11) ? . 1_455
C(32) O(107) 3.452(11) ? . .
C(32) O(108) 3.587(13) ? . 1_455
C(32) O(113) 3.186(13) ? . .
C(33) O(12B) 3.479(19) ? . .
C(33) O(12C) 3.573(14) ? . .
C(33) O(115) 2.97(3) ? . .
C(33) O(116) 3.39(3) ? . .
C(33) O(122) 3.33(2) ? . .
C(33) N(2) 3.57(2) ? . .
C(33) N(5) 3.594(16) ? . .

loop_
_geom_torsion_atom_site_label_1
_geom_torsion_atom_site_label_2
_geom_torsion_atom_site_label_3
_geom_torsion_atom_site_label_4
_geom_torsion
_geom_torsion_publ_flag
_geom_torsion_site_symmetry_1
_geom_torsion_site_symmetry_2
_geom_torsion_site_symmetry_3
_geom_torsion_site_symmetry_4
N(1) Co(1) N(2) C(2) -9.0(9) ? . . . .
N(2) Co(1) N(1) C(1) -19.3(9) ? . . . .
N(1) Co(1) N(3) C(3) 76.2(12) ? . . . .
N(3) Co(1) N(1) C(1) 167.9(10) ? . . . .
N(1) Co(1) N(4) C(4) -105.6(8) ? . . . .
N(4) Co(1) N(1) C(1) -107.0(9) ? . . . .
N(1) Co(1) N(5) C(5) 170.8(5) ? . . . .
N(5) Co(1) N(1) C(1) 72.7(9) ? . . . .
N(1) Co(1) N(6) C(6) 58(3) ? . . . .
N(6) Co(1) N(1) C(1) 3(3) ? . . . .
N(2) Co(1) N(3) C(3) 25(4) ? . . . .
N(3) Co(1) N(2) C(2) 43(4) ? . . . .
N(2) Co(1) N(4) C(4) 170.9(8) ? . . . .
N(4) Co(1) N(2) C(2) 83.2(9) ? . . . .
N(2) Co(1) N(5) C(5) -105.6(5) ? . . . .
N(5) Co(1) N(2) C(2) -99.6(9) ? . . . .
N(2) Co(1) N(6) C(6) 80.3(6) ? . . . .
N(6) Co(1) N(2) C(2) 174.7(9) ? . . . .
N(3) Co(1) N(4) C(4) -15.1(9) ? . . . .
N(4) Co(1) N(3) C(3) -15.7(11) ? . . . .
N(3) Co(1) N(5) C(5) 80.1(6) ? . . . .
N(5) Co(1) N(3) C(3) 167.1(11) ? . . . .
N(3) Co(1) N(6) C(6) -106.7(6) ? . . . .
N(6) Co(1) N(3) C(3) -106.3(11) ? . . . .
N(4) Co(1) N(5) C(5) -15(6) ? . . . .
N(5) Co(1) N(4) C(4) 80(6) ? . . . .
N(4) Co(1) N(6) C(6) 168.1(5) ? . . . .
N(6) Co(1) N(4) C(4) 83.4(8) ? . . . .
N(5) Co(1) N(6) C(6) -12.0(5) ? . . . .
N(6) Co(1) N(5) C(5) -18.2(5) ? . . . .
N(11) Co(2) N(12) C(12) -15.5(8) ? . . . .
N(12) Co(2) N(11) C(11) -2.1(6) ? . . . .
N(11) Co(2) N(13) C(13) 105.6(4) ? . . . .
N(13) Co(2) N(11) C(11) -178.0(6) ? . . . .
N(11) Co(2) N(14) C(14) -78.8(4) ? . . . .
N(14) Co(2) N(11) C(11) -93.3(6) ? . . . .
N(11) Co(2) N(15) C(15) 166.4(5) ? . . . .
N(15) Co(2) N(11) C(11) 91.9(6) ? . . . .
N(11) Co(2) N(16) C(16) 29(3) ? . . . .
N(16) Co(2) N(11) C(11) 53(3) ? . . . .
N(12) Co(2) N(13) C(13) 43(2) ? . . . .
N(13) Co(2) N(12) C(12) 48(3) ? . . . .
N(12) Co(2) N(14) C(14) -165.1(4) ? . . . .
N(14) Co(2) N(12) C(12) 76.1(8) ? . . . .
N(12) Co(2) N(15) C(15) -107.3(5) ? . . . .
N(15) Co(2) N(12) C(12) -105.6(8) ? . . . .
N(12) Co(2) N(16) C(16) 83.6(5) ? . . . .
N(16) Co(2) N(12) C(12) 168.9(8) ? . . . .
N(13) Co(2) N(14) C(14) 12.7(4) ? . . . .
N(14) Co(2) N(13) C(13) 14.1(3) ? . . . .
N(13) Co(2) N(15) C(15) 74.8(5) ? . . . .
N(15) Co(2) N(13) C(13) -164.0(3) ? . . . .
N(13) Co(2) N(16) C(16) -100.4(5) ? . . . .
N(16) Co(2) N(13) C(13) -78.5(4) ? . . . .
N(14) Co(2) N(15) C(15) 56(2) ? . . . .
N(15) Co(2) N(14) C(14) 32(2) ? . . . .
N(14) Co(2) N(16) C(16) 174.9(5) ? . . . .
N(16) Co(2) N(14) C(14) 104.2(4) ? . . . .
N(15) Co(2) N(16) C(16) -10.4(5) ? . . . .
N(16) Co(2) N(15) C(15) -17.0(5) ? . . . .
C(11A) O(11A) C(16D) C(16C) 131.9(5) ? . . . .
C(11A) O(11A) C(16D) C(16E) -109.5(6) ? . . . .
C(16D) O(11A) C(11A) O(11E) 110.6(5) ? . . . .
C(16D) O(11A) C(11A) C(11B) -128.7(5) ? . . . .
C(11A) O(11E) C(11E) C(11D) 61.1(6) ? . . . .
C(11A) O(11E) C(11E) C(11F) -177.0(4) ? . . . .
C(11E) O(11E) C(11A) O(11A) 54.9(6) ? . . . .
C(11E) O(11E) C(11A) C(11B) -64.4(7) ? . . . .
C(11D) O(12A) C(12A) O(12E) 110.2(6) ? . . . .
C(11D) O(12A) C(12A) C(12B) -130.0(5) ? . . . .
C(12A) O(12A) C(11D) C(11C) 123.5(5) ? . . . .
C(12A) O(12A) C(11D) C(11E) -118.2(5) ? . . . .
C(12A) O(12E) C(12E) C(12D) 55.7(7) ? . . . .
C(12A) O(12E) C(12E) C(12F) 176.9(6) ? . . . .
C(12E) O(12E) C(12A) O(12A) 56.9(9) ? . . . .
C(12E) O(12E) C(12A) C(12B) -61.8(7) ? . . . .
C(12D) O(13A) C(13A) O(13E) 110.3(5) ? . . . .
C(12D) O(13A) C(13A) C(13B) -127.8(5) ? . . . .
C(13A) O(13A) C(12D) C(12C) 121.6(6) ? . . . .
C(13A) O(13A) C(12D) C(12E) -116.3(5) ? . . . .
C(13A) O(13E) C(13E) C(13D) 59.7(7) ? . . . .
C(13A) O(13E) C(13E) C(13F) -179.3(7) ? . . . .
C(13E) O(13E) C(13A) O(13A) 58.7(7) ? . . . .
C(13E) O(13E) C(13A) C(13B) -61.8(8) ? . . . .
C(13D) O(14A) C(14A) O(14E) 116.9(5) ? . . . .
C(13D) O(14A) C(14A) C(14B) -121.5(6) ? . . . .
C(14A) O(14A) C(13D) C(13C) 134.4(6) ? . . . .
C(14A) O(14A) C(13D) C(13E) -107.6(6) ? . . . .
C(14A) O(14E) C(14E) C(14D) 61.0(6) ? . . . .
C(14A) O(14E) C(14E) C(14F) -174.4(6) ? . . . .
C(14E) O(14E) C(14A) O(14A) 56.6(6) ? . . . .
C(14E) O(14E) C(14A) C(14B) -62.1(7) ? . . . .
C(14D) O(15A) C(15A) O(15E) 106.0(6) ? . . . .
C(14D) O(15A) C(15A) C(15B) -132.1(5) ? . . . .
C(15A) O(15A) C(14D) C(14C) 125.1(5) ? . . . .
C(15A) O(15A) C(14D) C(14E) -116.2(5) ? . . . .
C(15A) O(15E) C(15E) C(15D) 59.1(6) ? . . . .
C(15A) O(15E) C(15E) C(15F) -177.9(4) ? . . . .
C(15E) O(15E) C(15A) O(15A) 55.4(5) ? . . . .
C(15E) O(15E) C(15A) C(15B) -62.5(5) ? . . . .
C(15D) O(16A) C(16A) O(16E) 109.6(5) ? . . . .
C(15D) O(16A) C(16A) C(16B) -130.1(5) ? . . . .
C(16A) O(16A) C(15D) C(15C) 127.2(5) ? . . . .
C(16A) O(16A) C(15D) C(15E) -111.2(6) ? . . . .
C(16A) O(16E) C(16E) C(16D) 62.4(8) ? . . . .
C(16A) O(16E) C(16E) C(16F) -174.4(5) ? . . . .
C(16E) O(16E) C(16A) O(16A) 55.8(5) ? . . . .
C(16E) O(16E) C(16A) C(16B) -62.5(7) ? . . . .
C(21A) O(21A) C(26D) C(26C) 127.0(6) ? . . . .
C(21A) O(21A) C(26D) C(26E) -112.5(5) ? . . . .
C(26D) O(21A) C(21A) O(21E) 112.6(5) ? . . . .
C(26D) O(21A) C(21A) C(21B) -126.8(5) ? . . . .
C(21A) O(21E) C(21E) C(21D) 58.2(7) ? . . . .
C(21A) O(21E) C(21E) C(21F) 179.3(6) ? . . . .
C(21E) O(21E) C(21A) O(21A) 57.1(7) ? . . . .
C(21E) O(21E) C(21A) C(21B) -61.6(8) ? . . . .
C(21D) O(22A) C(22A) O(22E) 109.0(6) ? . . . .
C(21D) O(22A) C(22A) C(22B) -131.2(6) ? . . . .
C(22A) O(22A) C(21D) C(21C) 122.6(6) ? . . . .
C(22A) O(22A) C(21D) C(21E) -116.5(5) ? . . . .
C(22A) O(22E) C(22E) C(22D) 59.1(6) ? . . . .
C(22A) O(22E) C(22E) C(22F) 177.8(5) ? . . . .
C(22E) O(22E) C(22A) O(22A) 53.9(6) ? . . . .
C(22E) O(22E) C(22A) C(22B) -66.0(7) ? . . . .
C(22D) O(23A) C(23A) O(23E) 116.3(5) ? . . . .
C(22D) O(23A) C(23A) C(23B) -122.5(5) ? . . . .
C(23A) O(23A) C(22D) C(22C) 134.3(4) ? . . . .
C(23A) O(23A) C(22D) C(22E) -103.5(5) ? . . . .
C(23A) O(23E) C(23E) C(23D) 62.2(7) ? . . . .
C(23A) O(23E) C(23E) C(23F) -175.7(5) ? . . . .
C(23E) O(23E) C(23A) O(23A) 56.5(6) ? . . . .
C(23E) O(23E) C(23A) C(23B) -62.3(6) ? . . . .
C(23D) O(24A) C(24A) O(24E) 105.4(5) ? . . . .
C(23D) O(24A) C(24A) C(24B) -133.6(5) ? . . . .
C(24A) O(24A) C(23D) C(23C) 117.8(5) ? . . . .
C(24A) O(24A) C(23D) C(23E) -123.9(5) ? . . . .
C(24A) O(24E) C(24E) C(24D) 59.0(9) ? . . . .
C(24A) O(24E) C(24E) C(24F) 179.9(4) ? . . . .
C(24E) O(24E) C(24A) O(24A) 56.0(6) ? . . . .
C(24E) O(24E) C(24A) C(24B) -64.1(8) ? . . . .
C(24D) O(25A) C(25A) O(25E) 114.7(6) ? . . . .
C(24D) O(25A) C(25A) C(25B) -126.0(6) ? . . . .
C(25A) O(25A) C(24D) C(24C) 131.9(5) ? . . . .
C(25A) O(25A) C(24D) C(24E) -106.7(6) ? . . . .
C(25A) O(25E) C(25E) C(25D) 57.0(7) ? . . . .
C(25A) O(25E) C(25E) C(25F) 179.9(4) ? . . . .
C(25E) O(25E) C(25A) O(25A) 57.7(7) ? . . . .
C(25E) O(25E) C(25A) C(25B) -60.3(8) ? . . . .
C(25D) O(26A) C(26A) O(26E) 107.8(6) ? . . . .
C(25D) O(26A) C(26A) C(26B) -130.6(5) ? . . . .
C(26A) O(26A) C(25D) C(25C) 126.9(5) ? . . . .
C(26A) O(26A) C(25D) C(25E) -113.8(5) ? . . . .
C(26A) O(26E) C(26E) C(26D) 56.3(7) ? . . . .
C(26A) O(26E) C(26E) C(26F) 178.1(5) ? . . . .
C(26E) O(26E) C(26A) O(26A) 59.3(7) ? . . . .
C(26E) O(26E) C(26A) C(26B) -61.9(6) ? . . . .
Co(1) N(1) C(1) C(2) 43.4(11) ? . . . .
Co(1) N(2) C(2) C(1) 35.9(13) ? . . . .
Co(1) N(3) C(3) C(4) 41.9(15) ? . . . .
Co(1) N(4) C(4) C(3) 39.3(11) ? . . . .
Co(1) N(5) C(5) C(6) 45.7(10) ? . . . .
Co(1) N(6) C(6) C(5) 41.7(9) ? . . . .
Co(2) N(11) C(11) C(12) 21.3(12) ? . . . .
Co(2) N(12) C(12) C(11) 30.1(13) ? . . . .
Co(2) N(13) C(13) C(14) -39.1(6) ? . . . .
Co(2) N(14) C(14) C(13) -38.3(6) ? . . . .
Co(2) N(15) C(15) C(16) 40.3(6) ? . . . .
Co(2) N(16) C(16) C(15) 35.3(7) ? . . . .
N(1) C(1) C(2) N(2) -52.3(13) ? . . . .
N(3) C(3) C(4) N(4) -53.0(14) ? . . . .
N(5) C(5) C(6) N(6) -57.4(12) ? . . . .
N(11) C(11) C(12) N(12) -34.3(15) ? . . . .
O(11A) C(11A) C(11B) O(11B) 56.1(8) ? . . . .
O(11A) C(11A) C(11B) C(11C) -63.2(7) ? . . . .
O(11E) C(11A) C(11B) O(11B) 177.7(7) ? . . . .
O(11E) C(11A) C(11B) C(11C) 58.5(9) ? . . . .
O(11B) C(11B) C(11C) O(11C) 68.2(7) ? . . . .
O(11B) C(11B) C(11C) C(11D) -171.2(5) ? . . . .
C(11A) C(11B) C(11C) O(11C) -173.1(6) ? . . . .
C(11A) C(11B) C(11C) C(11D) -52.4(8) ? . . . .
O(11C) C(11C) C(11D) O(12A) -73.7(7) ? . . . .
O(11C) C(11C) C(11D) C(11E) 169.4(7) ? . . . .
C(11B) C(11C) C(11D) O(12A) 167.0(5) ? . . . .
C(11B) C(11C) C(11D) C(11E) 50.1(8) ? . . . .
O(12A) C(11D) C(11E) O(11E) -167.2(5) ? . . . .
O(12A) C(11D) C(11E) C(11F) 73.6(7) ? . . . .
C(11C) C(11D) C(11E) O(11E) -51.6(8) ? . . . .
C(11C) C(11D) C(11E) C(11F) -170.7(7) ? . . . .
O(11E) C(11E) C(11F) O(11F) -67.5(7) ? . . . .
C(11D) C(11E) C(11F) O(11F) 53.0(9) ? . . . .
O(12A) C(12A) C(12B) O(12B) 60.2(7) ? . . . .
O(12A) C(12A) C(12B) C(12C) -61.3(6) ? . . . .
O(12E) C(12A) C(12B) O(12B) -178.9(5) ? . . . .
O(12E) C(12A) C(12B) C(12C) 59.6(7) ? . . . .
O(12B) C(12B) C(12C) O(12C) 61.8(8) ? . . . .
O(12B) C(12B) C(12C) C(12D) -174.3(6) ? . . . .
C(12A) C(12B) C(12C) O(12C) -176.4(5) ? . . . .
C(12A) C(12B) C(12C) C(12D) -52.4(7) ? . . . .
O(12C) C(12C) C(12D) O(13A) -67.0(7) ? . . . .
O(12C) C(12C) C(12D) C(12E) 172.7(5) ? . . . .
C(12B) C(12C) C(12D) O(13A) 166.6(6) ? . . . .
C(12B) C(12C) C(12D) C(12E) 46.3(7) ? . . . .
O(13A) C(12D) C(12E) O(12E) -165.1(4) ? . . . .
O(13A) C(12D) C(12E) C(12F) 78.5(6) ? . . . .
C(12C) C(12D) C(12E) O(12E) -47.4(7) ? . . . .
C(12C) C(12D) C(12E) C(12F) -163.9(6) ? . . . .
O(12E) C(12E) C(12F) O(12F) -50.2(11) ? . . . .
C(12D) C(12E) C(12F) O(12F) 71.9(11) ? . . . .
N(13) C(13) C(14) N(14) 50.0(7) ? . . . .
O(13A) C(13A) C(13B) O(13B) 60.9(7) ? . . . .
O(13A) C(13A) C(13B) C(13C) -65.2(5) ? . . . .
O(13E) C(13A) C(13B) O(13B) -176.9(5) ? . . . .
O(13E) C(13A) C(13B) C(13C) 57.0(6) ? . . . .
O(13B) C(13B) C(13C) O(13C) 59.8(8) ? . . . .
O(13B) C(13B) C(13C) C(13D) -179.2(7) ? . . . .
C(13A) C(13B) C(13C) O(13C) -173.4(4) ? . . . .
C(13A) C(13B) C(13C) C(13D) -52.5(8) ? . . . .
O(13C) C(13C) C(13D) O(14A) -72.1(7) ? . . . .
O(13C) C(13C) C(13D) C(13E) 170.7(5) ? . . . .
C(13B) C(13C) C(13D) O(14A) 167.6(7) ? . . . .
C(13B) C(13C) C(13D) C(13E) 50.4(8) ? . . . .
O(14A) C(13D) C(13E) O(13E) -168.0(4) ? . . . .
O(14A) C(13D) C(13E) C(13F) 75.4(6) ? . . . .
C(13C) C(13D) C(13E) O(13E) -52.7(6) ? . . . .
C(13C) C(13D) C(13E) C(13F) -169.2(6) ? . . . .
O(13E) C(13E) C(13F) O(13F) -52.3(9) ? . . . .
C(13D) C(13E) C(13F) O(13F) 67.7(8) ? . . . .
O(14A) C(14A) C(14B) O(14B) 58.8(7) ? . . . .
O(14A) C(14A) C(14B) C(14C) -63.8(6) ? . . . .
O(14E) C(14A) C(14B) O(14B) 178.6(5) ? . . . .
O(14E) C(14A) C(14B) C(14C) 56.0(6) ? . . . .
O(14B) C(14B) C(14C) O(14C) 70.7(6) ? . . . .
O(14B) C(14B) C(14C) C(14D) -170.1(5) ? . . . .
C(14A) C(14B) C(14C) O(14C) -169.3(4) ? . . . .
C(14A) C(14B) C(14C) C(14D) -50.0(6) ? . . . .
O(14C) C(14C) C(14D) O(15A) -69.6(5) ? . . . .
O(14C) C(14C) C(14D) C(14E) 174.3(4) ? . . . .
C(14B) C(14C) C(14D) O(15A) 166.8(4) ? . . . .
C(14B) C(14C) C(14D) C(14E) 50.7(6) ? . . . .
O(15A) C(14D) C(14E) O(14E) -170.2(4) ? . . . .
O(15A) C(14D) C(14E) C(14F) 69.2(6) ? . . . .
C(14C) C(14D) C(14E) O(14E) -54.8(5) ? . . . .
C(14C) C(14D) C(14E) C(14F) -175.5(5) ? . . . .
O(14E) C(14E) C(14F) O(14F) -64.0(7) ? . . . .
C(14D) C(14E) C(14F) O(14F) 58.1(8) ? . . . .
N(15) C(15) C(16) N(16) -49.6(7) ? . . . .
O(15A) C(15A) C(15B) O(15B) 59.0(6) ? . . . .
O(15A) C(15A) C(15B) C(15C) -63.7(7) ? . . . .
O(15E) C(15A) C(15B) O(15B) -179.4(4) ? . . . .
O(15E) C(15A) C(15B) C(15C) 57.9(6) ? . . . .
O(15B) C(15B) C(15C) O(15C) 62.3(6) ? . . . .
O(15B) C(15B) C(15C) C(15D) -173.3(4) ? . . . .
C(15A) C(15B) C(15C) O(15C) -174.4(5) ? . . . .
C(15A) C(15B) C(15C) C(15D) -50.0(6) ? . . . .
O(15C) C(15C) C(15D) O(16A) -67.2(5) ? . . . .
O(15C) C(15C) C(15D) C(15E) 173.7(4) ? . . . .
C(15B) C(15C) C(15D) O(16A) 168.6(4) ? . . . .
C(15B) C(15C) C(15D) C(15E) 49.5(6) ? . . . .
O(16A) C(15D) C(15E) O(15E) -169.6(5) ? . . . .
O(16A) C(15D) C(15E) C(15F) 69.8(6) ? . . . .
C(15C) C(15D) C(15E) O(15E) -53.2(6) ? . . . .
C(15C) C(15D) C(15E) C(15F) -173.8(5) ? . . . .
O(15E) C(15E) C(15F) O(15F) -62.9(6) ? . . . .
C(15D) C(15E) C(15F) O(15F) 58.9(6) ? . . . .
O(16A) C(16A) C(16B) O(16B) 58.2(6) ? . . . .
O(16A) C(16A) C(16B) C(16C) -63.9(7) ? . . . .
O(16E) C(16A) C(16B) O(16B) 178.9(5) ? . . . .
O(16E) C(16A) C(16B) C(16C) 56.8(8) ? . . . .
O(16B) C(16B) C(16C) O(16C) 66.3(8) ? . . . .
O(16B) C(16B) C(16C) C(16D) -170.8(5) ? . . . .
C(16A) C(16B) C(16C) O(16C) -176.0(6) ? . . . .
C(16A) C(16B) C(16C) C(16D) -53.2(8) ? . . . .
O(16C) C(16C) C(16D) O(11A) -65.8(6) ? . . . .
O(16C) C(16C) C(16D) C(16E) 177.1(5) ? . . . .
C(16B) C(16C) C(16D) O(11A) 171.6(4) ? . . . .
C(16B) C(16C) C(16D) C(16E) 54.5(7) ? . . . .
O(11A) C(16D) C(16E) O(16E) -173.2(6) ? . . . .
O(11A) C(16D) C(16E) C(16F) 68.3(8) ? . . . .
C(16C) C(16D) C(16E) O(16E) -57.8(8) ? . . . .
C(16C) C(16D) C(16E) C(16F) -176.2(6) ? . . . .
O(16E) C(16E) C(16F) O(16F) -66.4(6) ? . . . .
C(16D) C(16E) C(16F) O(16F) 53.9(7) ? . . . .
O(21A) C(21A) C(21B) O(21B) 61.2(7) ? . . . .
O(21A) C(21A) C(21B) C(21C) -63.0(6) ? . . . .
O(21E) C(21A) C(21B) O(21B) -177.2(5) ? . . . .
O(21E) C(21A) C(21B) C(21C) 58.5(7) ? . . . .
O(21B) C(21B) C(21C) O(21C) 59.7(8) ? . . . .
O(21B) C(21B) C(21C) C(21D) -177.3(7) ? . . . .
C(21A) C(21B) C(21C) O(21C) -177.1(5) ? . . . .
C(21A) C(21B) C(21C) C(21D) -54.2(8) ? . . . .
O(21C) C(21C) C(21D) O(22A) -65.8(7) ? . . . .
O(21C) C(21C) C(21D) C(21E) 174.6(6) ? . . . .
C(21B) C(21C) C(21D) O(22A) 172.0(6) ? . . . .
C(21B) C(21C) C(21D) C(21E) 52.4(9) ? . . . .
O(22A) C(21D) C(21E) O(21E) -169.7(4) ? . . . .
O(22A) C(21D) C(21E) C(21F) 72.4(7) ? . . . .
C(21C) C(21D) C(21E) O(21E) -52.6(7) ? . . . .
C(21C) C(21D) C(21E) C(21F) -170.5(6) ? . . . .
O(21E) C(21E) C(21F) O(21F) 71.5(7) ? . . . .
C(21D) C(21E) C(21F) O(21F) -168.7(5) ? . . . .
O(22A) C(22A) C(22B) O(22B) 62.3(8) ? . . . .
O(22A) C(22A) C(22B) C(22C) -59.1(7) ? . . . .
O(22E) C(22A) C(22B) O(22B) -176.7(6) ? . . . .
O(22E) C(22A) C(22B) C(22C) 62.0(7) ? . . . .
O(22B) C(22B) C(22C) O(22C) 68.7(7) ? . . . .
O(22B) C(22B) C(22C) C(22D) -170.4(5) ? . . . .
C(22A) C(22B) C(22C) O(22C) -173.7(4) ? . . . .
C(22A) C(22B) C(22C) C(22D) -52.8(6) ? . . . .
O(22C) C(22C) C(22D) O(23A) -70.3(6) ? . . . .
O(22C) C(22C) C(22D) C(22E) 171.6(6) ? . . . .
C(22B) C(22C) C(22D) O(23A) 166.3(4) ? . . . .
C(22B) C(22C) C(22D) C(22E) 48.1(8) ? . . . .
O(23A) C(22D) C(22E) O(22E) -166.1(4) ? . . . .
O(23A) C(22D) C(22E) C(22F) 77.4(8) ? . . . .
C(22C) C(22D) C(22E) O(22E) -50.6(7) ? . . . .
C(22C) C(22D) C(22E) C(22F) -167.0(8) ? . . . .
O(22E) C(22E) C(22F) O(22F) 65.3(11) ? . . . .
C(22D) C(22E) C(22F) O(22F) -175.6(9) ? . . . .
O(23A) C(23A) C(23B) O(23B) 58.8(6) ? . . . .
O(23A) C(23A) C(23B) C(23C) -64.7(7) ? . . . .
O(23E) C(23A) C(23B) O(23B) 179.2(4) ? . . . .
O(23E) C(23A) C(23B) C(23C) 55.7(6) ? . . . .
O(23B) C(23B) C(23C) O(23C) 64.3(7) ? . . . .
O(23B) C(23B) C(23C) C(23D) -173.7(5) ? . . . .
C(23A) C(23B) C(23C) O(23C) -174.3(5) ? . . . .
C(23A) C(23B) C(23C) C(23D) -52.3(7) ? . . . .
O(23C) C(23C) C(23D) O(24A) -69.1(6) ? . . . .
O(23C) C(23C) C(23D) C(23E) 175.7(4) ? . . . .
C(23B) C(23C) C(23D) O(24A) 170.6(5) ? . . . .
C(23B) C(23C) C(23D) C(23E) 55.4(6) ? . . . .
O(24A) C(23D) C(23E) O(23E) -172.8(5) ? . . . .
O(24A) C(23D) C(23E) C(23F) 70.2(7) ? . . . .
C(23C) C(23D) C(23E) O(23E) -58.0(6) ? . . . .
C(23C) C(23D) C(23E) C(23F) -175.0(5) ? . . . .
O(23E) C(23E) C(23F) O(23F) -55.7(8) ? . . . .
C(23D) C(23E) C(23F) O(23F) 62.2(8) ? . . . .
O(24A) C(24A) C(24B) O(24B) 60.6(7) ? . . . .
O(24A) C(24A) C(24B) C(24C) -63.4(8) ? . . . .
O(24E) C(24A) C(24B) O(24B) -176.6(7) ? . . . .
O(24E) C(24A) C(24B) C(24C) 59.4(9) ? . . . .
O(24B) C(24B) C(24C) O(24C) 66.2(10) ? . . . .
O(24B) C(24B) C(24C) C(24D) -171.7(6) ? . . . .
C(24A) C(24B) C(24C) O(24C) -173.8(7) ? . . . .
C(24A) C(24B) C(24C) C(24D) -51.8(10) ? . . . .
O(24C) C(24C) C(24D) O(25A) -71.1(8) ? . . . .
O(24C) C(24C) C(24D) C(24E) 170.5(7) ? . . . .
C(24B) C(24C) C(24D) O(25A) 166.9(6) ? . . . .
C(24B) C(24C) C(24D) C(24E) 48.6(10) ? . . . .
O(25A) C(24D) C(24E) O(24E) -167.1(6) ? . . . .
O(25A) C(24D) C(24E) C(24F) 77.1(9) ? . . . .
C(24C) C(24D) C(24E) O(24E) -49.8(10) ? . . . .
C(24C) C(24D) C(24E) C(24F) -165.6(7) ? . . . .
O(24E) C(24E) C(24F) O(24F) -58.7(7) ? . . . .
C(24D) C(24E) C(24F) O(24F) 60.8(8) ? . . . .
O(25A) C(25A) C(25B) O(25B) 62.5(8) ? . . . .
O(25A) C(25A) C(25B) C(25C) -60.0(6) ? . . . .
O(25E) C(25A) C(25B) O(25B) -178.5(7) ? . . . .
O(25E) C(25A) C(25B) C(25C) 59.0(8) ? . . . .
O(25B) C(25B) C(25C) O(25C) 63.6(7) ? . . . .
O(25B) C(25B) C(25C) C(25D) -174.9(5) ? . . . .
C(25A) C(25B) C(25C) O(25C) -176.8(5) ? . . . .
C(25A) C(25B) C(25C) C(25D) -55.3(7) ? . . . .
O(25C) C(25C) C(25D) O(26A) -69.5(7) ? . . . .
O(25C) C(25C) C(25D) C(25E) 172.3(7) ? . . . .
C(25B) C(25C) C(25D) O(26A) 169.8(5) ? . . . .
C(25B) C(25C) C(25D) C(25E) 51.6(8) ? . . . .
O(26A) C(25D) C(25E) O(25E) -167.1(5) ? . . . .
O(26A) C(25D) C(25E) C(25F) 73.4(8) ? . . . .
C(25C) C(25D) C(25E) O(25E) -51.2(8) ? . . . .
C(25C) C(25D) C(25E) C(25F) -170.7(8) ? . . . .
O(25E) C(25E) C(25F) O(25F) -56.9(9) ? . . . .
C(25D) C(25E) C(25F) O(25F) 66.1(11) ? . . . .
O(26A) C(26A) C(26B) O(26B) 59.7(6) ? . . . .
O(26A) C(26A) C(26B) C(26C) -59.5(6) ? . . . .
O(26E) C(26A) C(26B) O(26B) -178.7(5) ? . . . .
O(26E) C(26A) C(26B) C(26C) 62.2(6) ? . . . .
O(26B) C(26B) C(26C) O(26C) 65.3(8) ? . . . .
O(26B) C(26B) C(26C) C(26D) -175.1(7) ? . . . .
C(26A) C(26B) C(26C) O(26C) -177.4(5) ? . . . .
C(26A) C(26B) C(26C) C(26D) -57.8(7) ? . . . .
O(26C) C(26C) C(26D) O(21A) -66.1(7) ? . . . .
O(26C) C(26C) C(26D) C(26E) 174.2(5) ? . . . .
C(26B) C(26C) C(26D) O(21A) 173.2(6) ? . . . .
C(26B) C(26C) C(26D) C(26E) 53.4(7) ? . . . .
O(21A) C(26D) C(26E) O(26E) -169.7(4) ? . . . .
O(21A) C(26D) C(26E) C(26F) 74.1(6) ? . . . .
C(26C) C(26D) C(26E) O(26E) -51.6(6) ? . . . .
C(26C) C(26D) C(26E) C(26F) -167.7(5) ? . . . .
O(26E) C(26E) C(26F) O(26F) -68.7(7) ? . . . .
C(26D) C(26E) C(26F) O(26F) 52.8(7) ? . . . .
